data_7116191
loop_
_publ_author_name
'Hinz, Alexander'
'Schulz, Axel'
'Villinger, Alexander'

_publ_section_title
;
 P-P \s-bond activation by gold(I) coordination.
;
_journal_issue 7
_journal_name_full 'Chemical communications (Cambridge, England)'
_journal_page_first 1363
_journal_page_last 1366
_journal_paper_doi 10.1039/c4cc09164g
_journal_volume 51
_journal_year 2014
_chemical_formula_moiety 'C53 H59 Au2 Cl2 N2 P3, 3.5 (C6 H6)'
_chemical_formula_sum 'C63.5 H69.5 Au2 Cl2 N2 P3'
_chemical_formula_weight 1418.45
_chemical_name_systematic
;
 ?
;
_space_group_crystal_system triclinic
_space_group_IT_number 2
_space_group_name_Hall '-P 1'
_space_group_name_H-M_alt 'P -1'
_symmetry_space_group_name_Hall '-P 1'
_symmetry_space_group_name_H-M 'P -1'
_atom_sites_solution_hydrogens geom
_audit_creation_method SHELXL-2013
_audit_update_record
;
2014-10-26 deposited with the CCDC.
2014-11-26 downloaded from the CCDC.
;
_cell_angle_alpha 75.619(2)
_cell_angle_beta 89.277(2)
_cell_angle_gamma 82.235(2)
_cell_formula_units_Z 4
_cell_length_a 12.4677(4)
_cell_length_b 21.4096(8)
_cell_length_c 22.9115(8)
_cell_measurement_reflns_used 9504
_cell_measurement_temperature 173(2)
_cell_measurement_theta_max 29.32
_cell_measurement_theta_min 2.40
_cell_volume 5868.4(4)
_computing_cell_refinement 'Bruker Apex V7.51A'
_computing_data_collection 'Bruker Apex V7.51A'
_computing_data_reduction 'Bruker SAINT'
_computing_molecular_graphics 'ORTEP-3v2.01 (Farrugia, 1997)'
_computing_publication_material SHELXL-2013
_computing_structure_refinement 'SHELXL-2013 (Sheldrick, 2013)'
_computing_structure_solution 'SHELXS-2013 (Sheldrick, 2013)'
_diffrn_ambient_temperature 173(2)
_diffrn_measured_fraction_theta_full 0.999
_diffrn_measured_fraction_theta_max 0.999
_diffrn_measurement_device_type 'Bruker Apex Kappa II-CCD-diffractometer'
_diffrn_measurement_method 'phi and omega scans'
_diffrn_radiation_monochromator graphite
_diffrn_radiation_source 'sealed tube'
_diffrn_radiation_type MoK\a
_diffrn_radiation_wavelength 0.71073
_diffrn_reflns_av_R_equivalents 0.0676
_diffrn_reflns_av_unetI/netI 0.0816
_diffrn_reflns_Laue_measured_fraction_full 0.999
_diffrn_reflns_Laue_measured_fraction_max 0.999
_diffrn_reflns_limit_h_max 19
_diffrn_reflns_limit_h_min -19
_diffrn_reflns_limit_k_max 33
_diffrn_reflns_limit_k_min -33
_diffrn_reflns_limit_l_max 36
_diffrn_reflns_limit_l_min -36
_diffrn_reflns_number 230798
_diffrn_reflns_point_group_measured_fraction_full 0.999
_diffrn_reflns_point_group_measured_fraction_max 0.999
_diffrn_reflns_theta_full 25.242
_diffrn_reflns_theta_max 34.000
_diffrn_reflns_theta_min 1.649
_exptl_absorpt_coefficient_mu 5.207
_exptl_absorpt_correction_T_max 0.7469
_exptl_absorpt_correction_T_min 0.4130
_exptl_absorpt_correction_type multi-scan
_exptl_absorpt_process_details '(SADABS; Sheldrick, 2004)'
_exptl_crystal_colour yellow
_exptl_crystal_density_diffrn 1.605
_exptl_crystal_description block
_exptl_crystal_F_000 2806
_exptl_crystal_size_max 0.670
_exptl_crystal_size_mid 0.170
_exptl_crystal_size_min 0.060
_refine_diff_density_max 2.110
_refine_diff_density_min -2.562
_refine_diff_density_rms 0.164
_refine_ls_extinction_method none
_refine_ls_goodness_of_fit_ref 1.013
_refine_ls_hydrogen_treatment constr
_refine_ls_matrix_type full
_refine_ls_number_parameters 1343
_refine_ls_number_reflns 47869
_refine_ls_number_restraints 64
_refine_ls_restrained_S_all 1.013
_refine_ls_R_factor_all 0.0931
_refine_ls_R_factor_gt 0.0440
_refine_ls_shift/su_max 0.004
_refine_ls_shift/su_mean 0.000
_refine_ls_structure_factor_coef Fsqd
_refine_ls_weighting_details 'w=1/[\s^2^(Fo^2^)+(0.0369P)^2^+4.4611P] where P=(Fo^2^+2Fc^2^)/3'
_refine_ls_weighting_scheme calc
_refine_ls_wR_factor_gt 0.0856
_refine_ls_wR_factor_ref 0.1006
_reflns_Friedel_coverage 0.000
_reflns_number_gt 30470
_reflns_number_total 47869
_reflns_threshold_expression 'I > 2\s(I)'
_cod_data_source_file c4cc09164g2.cif
_cod_data_source_block ah169a
_cod_original_formula_sum 'C63.50 H69.50 Au2 Cl2 N2 P3'
_cod_database_code 7116191
_shelx_space_group_comment
;
The symmetry employed for this shelxl refinement is uniquely defined
by the following loop, which should always be used as a source of
symmetry information in preference to the above space-group names.
They are only intended as comments.
;
_shelx_estimated_absorpt_t_min 0.128
_shelx_estimated_absorpt_t_max 0.745
_shelxl_version_number 2013-4

loop_
_space_group_symop_operation_xyz
'x, y, z'
'-x, -y, -z'

loop_
_atom_site_label
_atom_site_type_symbol
_atom_site_fract_x
_atom_site_fract_y
_atom_site_fract_z
_atom_site_U_iso_or_equiv
_atom_site_adp_type
_atom_site_occupancy
_atom_site_site_symmetry_order
_atom_site_calc_flag
_atom_site_refinement_flags_posn
_atom_site_refinement_flags_adp
_atom_site_refinement_flags_occupancy
_atom_site_disorder_assembly
_atom_site_disorder_group
Au1 Au 0.92950(2) 0.21481(2) 0.15048(2) 0.02574(3) Uani 1 1 d . . . . .
Au2 Au 1.20294(2) 0.12872(2) 0.20198(2) 0.02915(3) Uani 1 1 d . . . . .
Cl1 Cl 1.02280(9) 0.23640(7) 0.05876(5) 0.0593(3) Uani 1 1 d . . . . .
Cl2 Cl 1.35401(8) 0.07678(5) 0.16861(5) 0.0481(3) Uani 1 1 d . . . . .
P1 P 0.84212(7) 0.17855(4) 0.24188(4) 0.01966(17) Uani 1 1 d . . . . .
P2 P 1.05280(7) 0.17829(4) 0.23230(4) 0.02074(17) Uani 1 1 d . . . . .
P3 P 0.93709(7) 0.28293(4) 0.28814(4) 0.02225(18) Uani 1 1 d . . . . .
N1 N 0.8332(2) 0.24308(12) 0.27636(11) 0.0189(5) Uani 1 1 d . . . . .
N2 N 0.9638(2) 0.13522(12) 0.27481(12) 0.0210(6) Uani 1 1 d . . . . .
C1 C 0.7269(2) 0.27677(15) 0.28677(15) 0.0208(7) Uani 1 1 d . . . . .
C2 C 0.6504(3) 0.29705(15) 0.23966(15) 0.0220(7) Uani 1 1 d . . . . .
C3 C 0.5513(3) 0.33285(16) 0.24808(16) 0.0267(7) Uani 1 1 d . . . . .
H3 H 0.4991 0.3470 0.2160 0.032 Uiso 1 1 calc R U . . .
C4 C 0.5291(3) 0.34760(16) 0.30257(17) 0.0282(8) Uani 1 1 d . . . . .
H4 H 0.4621 0.3723 0.3079 0.034 Uiso 1 1 calc R U . . .
C5 C 0.6041(3) 0.32637(16) 0.34914(16) 0.0269(7) Uani 1 1 d . . . . .
H5 H 0.5876 0.3366 0.3866 0.032 Uiso 1 1 calc R U . . .
C6 C 0.7045(3) 0.29005(16) 0.34309(15) 0.0230(7) Uani 1 1 d . . . . .
C7 C 0.6672(3) 0.27811(16) 0.18164(15) 0.0225(7) Uani 1 1 d . . . . .
C8 C 0.7350(3) 0.31020(17) 0.13730(16) 0.0270(8) Uani 1 1 d . . . . .
C9 C 0.7595(3) 0.28532(18) 0.08658(16) 0.0315(8) Uani 1 1 d . . . . .
H9 H 0.8078 0.3051 0.0576 0.038 Uiso 1 1 calc R U . . .
C10 C 0.7134(3) 0.23160(19) 0.07832(16) 0.0327(8) Uani 1 1 d . . . . .
C11 C 0.6397(3) 0.20533(19) 0.11956(17) 0.0329(8) Uani 1 1 d . . . . .
H11 H 0.6043 0.1711 0.1127 0.039 Uiso 1 1 calc R U . . .
C12 C 0.6161(3) 0.22789(17) 0.17101(16) 0.0283(8) Uani 1 1 d . . . . .
C13 C 0.7808(3) 0.36949(18) 0.14336(17) 0.0338(9) Uani 1 1 d . . . . .
H13A H 0.8296 0.3826 0.1100 0.051 Uiso 1 1 calc R U . . .
H13B H 0.8211 0.3597 0.1817 0.051 Uiso 1 1 calc R U . . .
H13C H 0.7218 0.4050 0.1423 0.051 Uiso 1 1 calc R U . . .
C14 C 0.7411(4) 0.2054(2) 0.02396(18) 0.0451(11) Uani 1 1 d . . . . .
H14A H 0.6964 0.2315 -0.0107 0.068 Uiso 1 1 calc R U . . .
H14B H 0.7273 0.1600 0.0323 0.068 Uiso 1 1 calc R U . . .
H14C H 0.8178 0.2075 0.0149 0.068 Uiso 1 1 calc R U . . .
C15 C 0.5359(3) 0.19608(19) 0.21524(19) 0.0380(9) Uani 1 1 d . . . . .
H15A H 0.4740 0.2286 0.2182 0.057 Uiso 1 1 calc R U . . .
H15B H 0.5712 0.1783 0.2550 0.057 Uiso 1 1 calc R U . . .
H15C H 0.5107 0.1608 0.2011 0.057 Uiso 1 1 calc R U . . .
C16 C 0.7741(3) 0.26646(16) 0.39943(15) 0.0233(7) Uani 1 1 d . . . . .
C17 C 0.7760(3) 0.20199(16) 0.43373(15) 0.0243(7) Uani 1 1 d . . . . .
C18 C 0.8195(3) 0.18404(17) 0.49180(15) 0.0264(7) Uani 1 1 d . . . . .
H18 H 0.8178 0.1408 0.5152 0.032 Uiso 1 1 calc R U . . .
C19 C 0.8655(3) 0.22711(18) 0.51694(16) 0.0300(8) Uani 1 1 d . . . . .
C20 C 0.8669(3) 0.28963(18) 0.48190(16) 0.0301(8) Uani 1 1 d . . . . .
H20 H 0.8999 0.3194 0.4980 0.036 Uiso 1 1 calc R U . . .
C21 C 0.8216(3) 0.31066(17) 0.42378(16) 0.0281(8) Uani 1 1 d . . . . .
C22 C 0.7332(3) 0.15166(18) 0.40813(17) 0.0327(8) Uani 1 1 d . . . . .
H22A H 0.6726 0.1725 0.3802 0.049 Uiso 1 1 calc R U . . .
H22B H 0.7084 0.1182 0.4410 0.049 Uiso 1 1 calc R U . . .
H22C H 0.7909 0.1315 0.3866 0.049 Uiso 1 1 calc R U . . .
C23 C 0.9136(3) 0.2064(2) 0.57980(18) 0.0429(10) Uani 1 1 d . . . . .
H23A H 0.9921 0.1948 0.5780 0.064 Uiso 1 1 calc R U . . .
H23B H 0.8818 0.1687 0.6029 0.064 Uiso 1 1 calc R U . . .
H23C H 0.8982 0.2424 0.5994 0.064 Uiso 1 1 calc R U . . .
C24 C 0.8237(3) 0.38038(17) 0.38916(18) 0.0343(9) Uani 1 1 d . . . . .
H24A H 0.8684 0.4014 0.4113 0.052 Uiso 1 1 calc R U . . .
H24B H 0.7498 0.4036 0.3843 0.052 Uiso 1 1 calc R U . . .
H24C H 0.8543 0.3813 0.3494 0.052 Uiso 1 1 calc R U . . .
C25 C 0.9715(3) 0.07335(15) 0.31794(14) 0.0212(7) Uani 1 1 d . . . . .
C26 C 1.0462(3) 0.05543(16) 0.36652(15) 0.0254(7) Uani 1 1 d . . . . .
C27 C 1.0359(3) -0.00013(19) 0.41202(17) 0.0385(9) Uani 1 1 d . . . . .
H27 H 1.0837 -0.0113 0.4461 0.046 Uiso 1 1 calc R U . . .
C28 C 0.9587(4) -0.03920(19) 0.40905(18) 0.0419(10) Uani 1 1 d . . . . .
H28 H 0.9489 -0.0748 0.4419 0.050 Uiso 1 1 calc R U . . .
C29 C 0.8960(3) -0.02575(17) 0.35758(18) 0.0347(9) Uani 1 1 d . . . . .
H29 H 0.8477 -0.0553 0.3537 0.042 Uiso 1 1 calc R U . . .
C30 C 0.9004(3) 0.02926(16) 0.31105(15) 0.0243(7) Uani 1 1 d . . . . .
C31 C 1.1458(3) 0.08755(17) 0.36888(15) 0.0266(8) Uani 1 1 d . . . . .
C32 C 1.2423(3) 0.05967(19) 0.34742(16) 0.0326(9) Uani 1 1 d . . . . .
C33 C 1.3365(3) 0.0864(2) 0.35167(17) 0.0402(10) Uani 1 1 d . . . . .
H33 H 1.4009 0.0696 0.3350 0.048 Uiso 1 1 calc R U . . .
C34 C 1.3396(3) 0.1367(2) 0.37929(17) 0.0409(10) Uani 1 1 d . . . . .
C35 C 1.2442(3) 0.1609(2) 0.40357(17) 0.0374(9) Uani 1 1 d . . . . .
H35 H 1.2456 0.1941 0.4243 0.045 Uiso 1 1 calc R U . . .
C36 C 1.1474(3) 0.13725(18) 0.39785(15) 0.0289(8) Uani 1 1 d . . . . .
C37 C 1.2478(3) -0.0003(2) 0.32366(19) 0.0447(11) Uani 1 1 d . . . . .
H37A H 1.3101 -0.0021 0.2973 0.067 Uiso 1 1 calc R U . . .
H37B H 1.1812 0.0015 0.3008 0.067 Uiso 1 1 calc R U . . .
H37C H 1.2559 -0.0391 0.3575 0.067 Uiso 1 1 calc R U . . .
C38 C 1.4431(3) 0.1645(3) 0.3833(2) 0.0582(14) Uani 1 1 d . . . . .
H38A H 1.5030 0.1289 0.3952 0.087 Uiso 1 1 calc R U . . .
H38B H 1.4359 0.1902 0.4134 0.087 Uiso 1 1 calc R U . . .
H38C H 1.4576 0.1924 0.3439 0.087 Uiso 1 1 calc R U . . .
C39 C 1.0462(3) 0.1636(2) 0.42579(18) 0.0392(10) Uani 1 1 d . . . . .
H39A H 0.9913 0.1842 0.3941 0.059 Uiso 1 1 calc R U . . .
H39B H 1.0635 0.1959 0.4467 0.059 Uiso 1 1 calc R U . . .
H39C H 1.0181 0.1279 0.4547 0.059 Uiso 1 1 calc R U . . .
C40 C 0.8353(3) 0.03650(15) 0.25473(15) 0.0233(7) Uani 1 1 d . . . . .
C41 C 0.7206(3) 0.04011(16) 0.25739(17) 0.0281(8) Uani 1 1 d . . . . .
C42 C 0.6625(3) 0.03981(17) 0.20644(18) 0.0328(8) Uani 1 1 d . . . . .
H42 H 0.5860 0.0419 0.2086 0.039 Uiso 1 1 calc R U . . .
C43 C 0.7114(3) 0.03652(18) 0.15219(18) 0.0345(9) Uani 1 1 d . . . . .
C44 C 0.8227(3) 0.03328(17) 0.15020(17) 0.0319(8) Uani 1 1 d . . . . .
H44 H 0.8573 0.0320 0.1132 0.038 Uiso 1 1 calc R U . . .
C45 C 0.8867(3) 0.03175(16) 0.20063(16) 0.0278(8) Uani 1 1 d . . . . .
C46 C 0.6611(3) 0.0442(2) 0.31395(19) 0.0395(10) Uani 1 1 d . . . . .
H46A H 0.6885 0.0767 0.3313 0.059 Uiso 1 1 calc R U . . .
H46B H 0.6724 0.0017 0.3431 0.059 Uiso 1 1 calc R U . . .
H46C H 0.5836 0.0570 0.3045 0.059 Uiso 1 1 calc R U . . .
C47 C 0.6456(4) 0.0348(2) 0.0984(2) 0.0498(11) Uani 1 1 d . . . . .
H47A H 0.6941 0.0242 0.0672 0.075 Uiso 1 1 calc R U . . .
H47B H 0.6027 0.0775 0.0826 0.075 Uiso 1 1 calc R U . . .
H47C H 0.5971 0.0016 0.1103 0.075 Uiso 1 1 calc R U . . .
C48 C 1.0071(3) 0.02138(19) 0.19585(18) 0.0354(9) Uani 1 1 d . . . . .
H48A H 1.0264 0.0044 0.1606 0.053 Uiso 1 1 calc R U . . .
H48B H 1.0387 -0.0099 0.2323 0.053 Uiso 1 1 calc R U . . .
H48C H 1.0352 0.0628 0.1915 0.053 Uiso 1 1 calc R U . . .
C49 C 1.0476(3) 0.25208(16) 0.25556(15) 0.0225(7) Uani 1 1 d . . . . .
C50 C 1.1379(3) 0.29657(17) 0.23810(17) 0.0285(8) Uani 1 1 d . . . . .
C51 C 1.1133(4) 0.3586(2) 0.2593(3) 0.0635(15) Uani 1 1 d . . . . .
H51A H 1.1673 0.3875 0.2436 0.095 Uiso 1 1 calc R U . . .
H51B H 1.1157 0.3479 0.3035 0.095 Uiso 1 1 calc R U . . .
H51C H 1.0411 0.3805 0.2446 0.095 Uiso 1 1 calc R U . . .
C52 C 1.1427(4) 0.3145(3) 0.1690(2) 0.0615(14) Uani 1 1 d . . . . .
H11J H 1.0746 0.3408 0.1520 0.092 Uiso 1 1 calc R U . . .
H11K H 1.1537 0.2747 0.1547 0.092 Uiso 1 1 calc R U . . .
H11L H 1.2029 0.3396 0.1563 0.092 Uiso 1 1 calc R U . . .
C53 C 1.2485(3) 0.2627(2) 0.2623(3) 0.0609(15) Uani 1 1 d . . . . .
H53A H 1.2646 0.2221 0.2496 0.091 Uiso 1 1 calc R U . . .
H53B H 1.2494 0.2531 0.3064 0.091 Uiso 1 1 calc R U . . .
H53C H 1.3032 0.2911 0.2466 0.091 Uiso 1 1 calc R U . . .
C54A C 0.4612(7) 0.8139(6) 0.1881(3) 0.0340(8) Uani 0.567(5) 1 d D . P A 1
C55A C 0.4318(6) 0.8225(4) 0.1273(3) 0.0336(11) Uani 0.567(5) 1 d D . P A 1
C56A C 0.3316(5) 0.8584(3) 0.1060(3) 0.0337(10) Uani 0.567(5) 1 d D . P A 1
H56A H 0.3124 0.8653 0.0647 0.040 Uiso 0.567(5) 1 calc R U P A 1
C57A C 0.2602(5) 0.8840(3) 0.1429(3) 0.0340(8) Uani 0.567(5) 1 d D . P A 1
H57A H 0.1943 0.9100 0.1269 0.041 Uiso 0.567(5) 1 calc R U P A 1
C58A C 0.2850(5) 0.8714(3) 0.2033(3) 0.0336(11) Uani 0.567(5) 1 d D . P A 1
H58A H 0.2339 0.8863 0.2296 0.040 Uiso 0.567(5) 1 calc R U P A 1
C59A C 0.3857(6) 0.8366(4) 0.2264(2) 0.0337(10) Uani 0.567(5) 1 d D . P A 1
C60A C 0.4984(7) 0.7955(3) 0.0813(3) 0.0367(8) Uani 0.567(5) 1 d D . P A 1
C61A C 0.5417(6) 0.8378(3) 0.0327(3) 0.0372(9) Uani 0.567(5) 1 d D . P A 1
C62A C 0.5875(6) 0.8130(3) -0.0144(3) 0.0368(7) Uani 0.567(5) 1 d D . P A 1
H62A H 0.6182 0.8415 -0.0468 0.044 Uiso 0.567(5) 1 calc R U P A 1
C63A C 0.5897(7) 0.7490(3) -0.0156(3) 0.0367(8) Uani 0.567(5) 1 d D . P A 1
C64A C 0.5309(7) 0.7102(3) 0.0287(3) 0.0372(9) Uani 0.567(5) 1 d D . P A 1
H64A H 0.5163 0.6693 0.0240 0.045 Uiso 0.567(5) 1 calc R U P A 1
C65A C 0.4934(9) 0.7311(3) 0.0797(4) 0.0368(7) Uani 0.567(5) 1 d D . P A 1
C66A C 0.5546(13) 0.9075(4) 0.0327(5) 0.058(2) Uani 0.567(5) 1 d D . P A 1
H66A H 0.5954 0.9265 -0.0026 0.087 Uiso 0.567(5) 1 calc R U P A 1
H66B H 0.5937 0.9077 0.0695 0.087 Uiso 0.567(5) 1 calc R U P A 1
H66C H 0.4829 0.9332 0.0313 0.087 Uiso 0.567(5) 1 calc R U P A 1
C67A C 0.6397(11) 0.7216(5) -0.0658(4) 0.055(3) Uani 0.567(5) 1 d D . P A 1
H67A H 0.6519 0.7574 -0.1002 0.083 Uiso 0.567(5) 1 calc R U P A 1
H67B H 0.5907 0.6949 -0.0782 0.083 Uiso 0.567(5) 1 calc R U P A 1
H67C H 0.7089 0.6948 -0.0517 0.083 Uiso 0.567(5) 1 calc R U P A 1
C68A C 0.4518(8) 0.6833(4) 0.1320(4) 0.0395(16) Uani 0.567(5) 1 d D . P A 1
H68A H 0.4381 0.6447 0.1191 0.059 Uiso 0.567(5) 1 calc R U P A 1
H68B H 0.3844 0.7036 0.1459 0.059 Uiso 0.567(5) 1 calc R U P A 1
H68C H 0.5060 0.6705 0.1649 0.059 Uiso 0.567(5) 1 calc R U P A 1
C69A C 0.4053(6) 0.8232(4) 0.2932(2) 0.0276(6) Uani 0.567(5) 1 d D . P A 1
C70A C 0.3537(6) 0.7756(4) 0.3326(3) 0.0270(6) Uani 0.567(5) 1 d D . P A 1
C71A C 0.3802(6) 0.7593(4) 0.3938(3) 0.0287(6) Uani 0.567(5) 1 d D . P A 1
H71A H 0.3439 0.7278 0.4205 0.034 Uiso 0.567(5) 1 calc R U P A 1
C72A C 0.4581(6) 0.7876(4) 0.4166(3) 0.0276(6) Uani 0.567(5) 1 d D . P A 1
C73A C 0.5064(7) 0.8356(4) 0.3771(3) 0.0270(6) Uani 0.567(5) 1 d D . P A 1
H73A H 0.5609 0.8548 0.3921 0.032 Uiso 0.567(5) 1 calc R U P A 1
C74A C 0.4769(8) 0.8567(4) 0.3153(3) 0.0287(6) Uani 0.567(5) 1 d D . P A 1
C75A C 0.2761(7) 0.7386(4) 0.3087(4) 0.0355(15) Uani 0.567(5) 1 d D . P A 1
H75A H 0.2086 0.7675 0.2948 0.053 Uiso 0.567(5) 1 calc R U P A 1
H75B H 0.2606 0.7014 0.3408 0.053 Uiso 0.567(5) 1 calc R U P A 1
H75C H 0.3091 0.7230 0.2750 0.053 Uiso 0.567(5) 1 calc R U P A 1
C76A C 0.4892(9) 0.7671(6) 0.4821(3) 0.0401(16) Uani 0.567(5) 1 d D . P A 1
H76A H 0.5213 0.7212 0.4925 0.060 Uiso 0.567(5) 1 calc R U P A 1
H76B H 0.4247 0.7726 0.5061 0.060 Uiso 0.567(5) 1 calc R U P A 1
H76C H 0.5420 0.7939 0.4905 0.060 Uiso 0.567(5) 1 calc R U P A 1
C77A C 0.5288(9) 0.9105(4) 0.2749(4) 0.0353(11) Uani 0.567(5) 1 d D . P A 1
H77A H 0.5795 0.8923 0.2483 0.053 Uiso 0.567(5) 1 calc R U P A 1
H77B H 0.5681 0.9318 0.2994 0.053 Uiso 0.567(5) 1 calc R U P A 1
H77C H 0.4727 0.9424 0.2504 0.053 Uiso 0.567(5) 1 calc R U P A 1
Au3 Au 0.66810(2) 0.76652(2) 0.34275(2) 0.02233(3) Uani 1 1 d . . . A 2
Au4 Au 0.93341(2) 0.66835(2) 0.33920(2) 0.02527(3) Uani 1 1 d . . . A 2
Cl3 Cl 0.76631(8) 0.81088(5) 0.40746(4) 0.0368(2) Uani 1 1 d . . . A 2
Cl4 Cl 1.08260(8) 0.62199(5) 0.39830(5) 0.0463(3) Uani 1 1 d . . . A 2
P4 P 0.57559(7) 0.71896(4) 0.27941(4) 0.02158(17) Uani 1 1 d . . . A 2
P5 P 0.78679(7) 0.71503(4) 0.28382(4) 0.02088(17) Uani 1 1 d . . . A 2
P6 P 0.67560(8) 0.81032(4) 0.17390(4) 0.0280(2) Uani 1 1 d . . . A 2
N3 N 0.5682(2) 0.77771(13) 0.21090(12) 0.0247(6) Uani 1 1 d . . . A 2
N4 N 0.6945(2) 0.67030(12) 0.26874(12) 0.0203(6) Uani 1 1 d . . . A 2
C54B C 0.4671(10) 0.8136(7) 0.1837(3) 0.0340(8) Uani 0.433(5) 1 d D . P A 2
C55B C 0.4488(8) 0.8301(5) 0.1209(3) 0.0336(11) Uani 0.433(5) 1 d D . P A 2
C56B C 0.3610(7) 0.8772(4) 0.0974(3) 0.0337(10) Uani 0.433(5) 1 d D . P A 2
H56B H 0.3486 0.8896 0.0550 0.040 Uiso 0.433(5) 1 calc R U P A 2
C57B C 0.2918(7) 0.9066(4) 0.1328(3) 0.0340(8) Uani 0.433(5) 1 d D . P A 2
H57B H 0.2329 0.9383 0.1149 0.041 Uiso 0.433(5) 1 calc R U P A 2
C58B C 0.3085(7) 0.8896(4) 0.1943(3) 0.0336(11) Uani 0.433(5) 1 d D . P A 2
H58B H 0.2608 0.9093 0.2193 0.040 Uiso 0.433(5) 1 calc R U P A 2
C59B C 0.3963(7) 0.8432(5) 0.2197(3) 0.0337(10) Uani 0.433(5) 1 d D . P A 2
C60B C 0.5051(9) 0.7960(4) 0.0765(4) 0.0367(8) Uani 0.433(5) 1 d D . P A 2
C61B C 0.5637(8) 0.8293(4) 0.0289(4) 0.0372(9) Uani 0.433(5) 1 d D . P A 2
C62B C 0.6036(8) 0.7981(4) -0.0158(4) 0.0368(7) Uani 0.433(5) 1 d D . P A 2
H62B H 0.6485 0.8192 -0.0461 0.044 Uiso 0.433(5) 1 calc R U P A 2
C63B C 0.5785(10) 0.7373(4) -0.0162(4) 0.0367(8) Uani 0.433(5) 1 d D . P A 2
C64B C 0.5378(9) 0.7006(4) 0.0372(4) 0.0372(9) Uani 0.433(5) 1 d D . P A 2
H64B H 0.5413 0.6548 0.0436 0.045 Uiso 0.433(5) 1 calc R U P A 2
C65B C 0.4922(12) 0.7310(4) 0.0812(5) 0.0368(7) Uani 0.433(5) 1 d D . P A 2
C66B C 0.5750(17) 0.9009(4) 0.0212(7) 0.058(2) Uani 0.433(5) 1 d D . P A 2
H66D H 0.6519 0.9062 0.0203 0.087 Uiso 0.433(5) 1 calc R U P A 2
H66E H 0.5411 0.9159 0.0550 0.087 Uiso 0.433(5) 1 calc R U P A 2
H66F H 0.5393 0.9266 -0.0167 0.087 Uiso 0.433(5) 1 calc R U P A 2
C67B C 0.6191(14) 0.7040(6) -0.0645(5) 0.055(3) Uani 0.433(5) 1 d D . P A 2
H67D H 0.5619 0.6821 -0.0763 0.083 Uiso 0.433(5) 1 calc R U P A 2
H67E H 0.6824 0.6719 -0.0490 0.083 Uiso 0.433(5) 1 calc R U P A 2
H67F H 0.6396 0.7364 -0.0997 0.083 Uiso 0.433(5) 1 calc R U P A 2
C68B C 0.4320(11) 0.6937(6) 0.1327(5) 0.0395(16) Uani 0.433(5) 1 d D . P A 2
H68D H 0.3575 0.7155 0.1323 0.059 Uiso 0.433(5) 1 calc R U P A 2
H68E H 0.4682 0.6918 0.1709 0.059 Uiso 0.433(5) 1 calc R U P A 2
H68F H 0.4309 0.6493 0.1283 0.059 Uiso 0.433(5) 1 calc R U P A 2
C69B C 0.4129(7) 0.8253(4) 0.2867(3) 0.0276(6) Uani 0.433(5) 1 d D . P A 2
C70B C 0.3547(8) 0.7778(5) 0.3210(3) 0.0270(6) Uani 0.433(5) 1 d D . P A 2
C71B C 0.3751(8) 0.7577(5) 0.3829(3) 0.0287(6) Uani 0.433(5) 1 d D . P A 2
H71B H 0.3396 0.7237 0.4064 0.034 Uiso 0.433(5) 1 calc R U P A 2
C72B C 0.4458(8) 0.7860(5) 0.4112(3) 0.0276(6) Uani 0.433(5) 1 d D . P A 2
C73B C 0.4954(9) 0.8369(5) 0.3766(3) 0.0270(6) Uani 0.433(5) 1 d D . P A 2
H73B H 0.5398 0.8587 0.3960 0.032 Uiso 0.433(5) 1 calc R U P A 2
C74B C 0.4813(10) 0.8570(5) 0.3133(3) 0.0287(6) Uani 0.433(5) 1 d D . P A 2
C75B C 0.2666(9) 0.7517(6) 0.2932(5) 0.0355(15) Uani 0.433(5) 1 d D . P A 2
H75D H 0.2009 0.7836 0.2867 0.053 Uiso 0.433(5) 1 calc R U P A 2
H75E H 0.2510 0.7109 0.3204 0.053 Uiso 0.433(5) 1 calc R U P A 2
H75F H 0.2907 0.7437 0.2545 0.053 Uiso 0.433(5) 1 calc R U P A 2
C76B C 0.4664(12) 0.7648(8) 0.4778(4) 0.0401(16) Uani 0.433(5) 1 d D . P A 2
H76D H 0.4345 0.7248 0.4944 0.060 Uiso 0.433(5) 1 calc R U P A 2
H76E H 0.4336 0.7991 0.4965 0.060 Uiso 0.433(5) 1 calc R U P A 2
H76F H 0.5446 0.7565 0.4862 0.060 Uiso 0.433(5) 1 calc R U P A 2
C77B C 0.5295(12) 0.9152(6) 0.2778(6) 0.0353(11) Uani 0.433(5) 1 d D . P A 2
H77D H 0.5409 0.9115 0.2363 0.053 Uiso 0.433(5) 1 calc R U P A 2
H77E H 0.5991 0.9169 0.2964 0.053 Uiso 0.433(5) 1 calc R U P A 2
H77F H 0.4801 0.9549 0.2776 0.053 Uiso 0.433(5) 1 calc R U P A 2
C78 C 0.7004(2) 0.60462(15) 0.26310(14) 0.0203(6) Uani 1 1 d . . . . .
C79 C 0.6286(3) 0.56477(15) 0.29709(14) 0.0222(7) Uani 1 1 d . . . . .
C80 C 0.6252(3) 0.50363(17) 0.28704(17) 0.0327(8) Uani 1 1 d . . . . .
H80 H 0.5752 0.4772 0.3087 0.039 Uiso 1 1 calc R U . . .
C81 C 0.6920(3) 0.48001(18) 0.24674(18) 0.0367(9) Uani 1 1 d . . . . .
H81 H 0.6854 0.4392 0.2388 0.044 Uiso 1 1 calc R U . . .
C82 C 0.7685(3) 0.51708(18) 0.21826(17) 0.0338(9) Uani 1 1 d . . . . .
H82 H 0.8178 0.5000 0.1924 0.041 Uiso 1 1 calc R U . . .
C83 C 0.7760(3) 0.57900(16) 0.22621(15) 0.0240(7) Uani 1 1 d . . . . .
C84 C 0.5638(3) 0.57945(16) 0.34889(15) 0.0252(7) Uani 1 1 d . . . . .
C85 C 0.6180(3) 0.57822(16) 0.40257(16) 0.0268(7) Uani 1 1 d . . . . .
C86 C 0.5572(3) 0.58401(17) 0.45331(17) 0.0369(9) Uani 1 1 d . . . . .
H86 H 0.5934 0.5858 0.4890 0.044 Uiso 1 1 calc R U . . .
C87 C 0.4454(3) 0.58715(18) 0.45259(19) 0.0399(10) Uani 1 1 d . . . . .
C88 C 0.3935(3) 0.58710(19) 0.39968(19) 0.0401(10) Uani 1 1 d . . . . .
H88 H 0.3168 0.5900 0.3988 0.048 Uiso 1 1 calc R U . . .
C89 C 0.4497(3) 0.58299(17) 0.34759(17) 0.0317(8) Uani 1 1 d . . . . .
C90 C 0.7393(3) 0.5681(2) 0.40854(17) 0.0367(9) Uani 1 1 d . . . . .
H90A H 0.7697 0.5391 0.3837 0.055 Uiso 1 1 calc R U . . .
H90B H 0.7610 0.5485 0.4508 0.055 Uiso 1 1 calc R U . . .
H90C H 0.7665 0.6101 0.3951 0.055 Uiso 1 1 calc R U . . .
C91 C 0.3821(4) 0.5904(2) 0.5083(2) 0.0582(13) Uani 1 1 d . . . . .
H91A H 0.3633 0.6360 0.5096 0.087 Uiso 1 1 calc R U . . .
H91B H 0.4261 0.5666 0.5440 0.087 Uiso 1 1 calc R U . . .
H91C H 0.3157 0.5708 0.5075 0.087 Uiso 1 1 calc R U . . .
C92 C 0.3885(3) 0.5827(2) 0.2920(2) 0.0434(10) Uani 1 1 d . . . . .
H92A H 0.4114 0.6154 0.2578 0.065 Uiso 1 1 calc R U . . .
H92B H 0.3107 0.5931 0.2979 0.065 Uiso 1 1 calc R U . . .
H92C H 0.4032 0.5396 0.2839 0.065 Uiso 1 1 calc R U . . .
C93 C 0.8708(3) 0.60975(16) 0.19660(15) 0.0241(7) Uani 1 1 d . . . . .
C94 C 0.8609(3) 0.65344(17) 0.14011(16) 0.0303(8) Uani 1 1 d . . . . .
C95 C 0.9528(3) 0.6730(2) 0.11092(19) 0.0430(10) Uani 1 1 d . . . . .
H95 H 0.9454 0.7029 0.0724 0.052 Uiso 1 1 calc R U . . .
C96 C 1.0543(4) 0.6507(2) 0.1357(2) 0.0542(12) Uani 1 1 d . . . . .
C97 C 1.0641(3) 0.6069(2) 0.1919(2) 0.0473(11) Uani 1 1 d . . . . .
H97 H 1.1342 0.5914 0.2096 0.057 Uiso 1 1 calc R U . . .
C98 C 0.9743(3) 0.58502(18) 0.22304(17) 0.0324(8) Uani 1 1 d . . . . .
C99 C 0.7520(3) 0.6749(2) 0.10897(18) 0.0404(10) Uani 1 1 d . . . . .
H99A H 0.7530 0.7167 0.0794 0.061 Uiso 1 1 calc R U . . .
H99B H 0.6966 0.6798 0.1388 0.061 Uiso 1 1 calc R U . . .
H99C H 0.7355 0.6422 0.0884 0.061 Uiso 1 1 calc R U . . .
C100 C 1.1548(4) 0.6737(3) 0.1032(3) 0.098(2) Uani 1 1 d . . . . .
H10A H 1.2178 0.6408 0.1172 0.147 Uiso 1 1 calc R U . . .
H10B H 1.1670 0.7148 0.1120 0.147 Uiso 1 1 calc R U . . .
H10C H 1.1442 0.6805 0.0597 0.147 Uiso 1 1 calc R U . . .
C101 C 0.9901(4) 0.5337(2) 0.2818(2) 0.0478(11) Uani 1 1 d . . . . .
H10D H 0.9918 0.4906 0.2740 0.072 Uiso 1 1 calc R U . . .
H10E H 0.9301 0.5410 0.3084 0.072 Uiso 1 1 calc R U . . .
H10F H 1.0586 0.5361 0.3011 0.072 Uiso 1 1 calc R U . . .
C102 C 0.7876(3) 0.78073(15) 0.21871(14) 0.0234(7) Uani 1 1 d . . . . .
C103 C 0.8860(3) 0.81941(17) 0.20587(16) 0.0306(8) Uani 1 1 d . . . . .
C104 C 0.8877(4) 0.8585(2) 0.2535(2) 0.0509(12) Uani 1 1 d . . . . .
H10G H 0.9474 0.8847 0.2457 0.076 Uiso 1 1 calc R U . . .
H10H H 0.8977 0.8286 0.2936 0.076 Uiso 1 1 calc R U . . .
H10I H 0.8190 0.8873 0.2516 0.076 Uiso 1 1 calc R U . . .
C105 C 0.8738(4) 0.8669(2) 0.14328(19) 0.0474(11) Uani 1 1 d . . . . .
H10J H 0.9371 0.8901 0.1356 0.071 Uiso 1 1 calc R U . . .
H10K H 0.8082 0.8982 0.1416 0.071 Uiso 1 1 calc R U . . .
H10L H 0.8683 0.8426 0.1126 0.071 Uiso 1 1 calc R U . . .
C106 C 0.9930(3) 0.7757(2) 0.2079(2) 0.0490(12) Uani 1 1 d . . . . .
H10M H 0.9888 0.7473 0.1806 0.073 Uiso 1 1 calc R U . . .
H10N H 1.0082 0.7490 0.2491 0.073 Uiso 1 1 calc R U . . .
H10O H 1.0510 0.8025 0.1953 0.073 Uiso 1 1 calc R U . . .
C107 C -0.0165(5) 0.5657(3) -0.0201(3) 0.0734(17) Uani 1 1 d . . . . .
H107 H -0.0283 0.6118 -0.0337 0.088 Uiso 1 1 calc R U . . .
C108 C -0.0272(4) 0.5365(3) 0.0400(3) 0.0722(16) Uani 1 1 d . . . . .
H108 H -0.0462 0.5622 0.0678 0.087 Uiso 1 1 calc R U . . .
C109 C -0.0101(5) 0.4698(3) 0.0593(3) 0.0697(16) Uani 1 1 d . . . . .
H109 H -0.0174 0.4491 0.1007 0.084 Uiso 1 1 calc R U . . .
C201 C 0.2581(6) 0.4927(4) 0.1191(4) 0.104(3) Uani 0.603(8) 1 d G . P B 1
H201 H 0.1875 0.4831 0.1305 0.125 Uiso 0.603(8) 1 calc R U P B 1
C202 C 0.3386(9) 0.4839(5) 0.1630(3) 0.105(3) Uani 0.603(8) 1 d G . P B 1
H202 H 0.3230 0.4683 0.2043 0.126 Uiso 0.603(8) 1 calc R U P B 1
C203 C 0.4420(8) 0.4979(5) 0.1463(4) 0.103(4) Uani 0.603(8) 1 d G . P B 1
H203 H 0.4970 0.4919 0.1763 0.123 Uiso 0.603(8) 1 calc R U P B 1
C204 C 0.4649(6) 0.5208(4) 0.0858(5) 0.104(3) Uani 0.603(8) 1 d G . P B 1
H204 H 0.5356 0.5304 0.0745 0.125 Uiso 0.603(8) 1 calc R U P B 1
C205 C 0.3844(8) 0.5296(4) 0.0420(4) 0.105(3) Uani 0.603(8) 1 d G . P B 1
H205 H 0.4001 0.5452 0.0006 0.126 Uiso 0.603(8) 1 calc R U P B 1
C206 C 0.2810(7) 0.5155(4) 0.0586(4) 0.103(4) Uani 0.603(8) 1 d G . P B 1
H206 H 0.2260 0.5216 0.0286 0.123 Uiso 0.603(8) 1 calc R U P B 1
C301 C 0.2524(9) 0.4933(6) 0.1218(6) 0.113(6) Uani 0.397(8) 1 d G . P B 2
H301 H 0.1774 0.5007 0.1296 0.135 Uiso 0.397(8) 1 calc R U P B 2
C302 C 0.3286(13) 0.4979(7) 0.1637(5) 0.115(6) Uani 0.397(8) 1 d G . P B 2
H302 H 0.3057 0.5085 0.2002 0.138 Uiso 0.397(8) 1 calc R U P B 2
C303 C 0.4384(11) 0.4871(7) 0.1523(6) 0.086(4) Uani 0.397(8) 1 d G . P B 2
H303 H 0.4905 0.4903 0.1809 0.104 Uiso 0.397(8) 1 calc R U P B 2
C304 C 0.4720(9) 0.4717(6) 0.0989(7) 0.113(6) Uani 0.397(8) 1 d G . P B 2
H304 H 0.5471 0.4643 0.0910 0.135 Uiso 0.397(8) 1 calc R U P B 2
C305 C 0.3958(11) 0.4670(7) 0.0569(5) 0.115(6) Uani 0.397(8) 1 d G . P B 2
H305 H 0.4187 0.4565 0.0204 0.138 Uiso 0.397(8) 1 calc R U P B 2
C306 C 0.2860(10) 0.4778(6) 0.0684(6) 0.086(4) Uani 0.397(8) 1 d G . P B 2
H306 H 0.2339 0.4747 0.0397 0.104 Uiso 0.397(8) 1 calc R U P B 2
C207 C 0.3025(4) 0.3504(2) 0.4153(2) 0.0645(18) Uani 0.689(10) 1 d G . P C 1
H207 H 0.3625 0.3226 0.4057 0.077 Uiso 0.689(10) 1 calc R U P C 1
C208 C 0.2906(4) 0.4168(2) 0.3885(2) 0.0594(16) Uani 0.689(10) 1 d G . P C 1
H208 H 0.3424 0.4344 0.3606 0.071 Uiso 0.689(10) 1 calc R U P C 1
C209 C 0.2028(5) 0.45755(18) 0.4024(3) 0.0529(16) Uani 0.689(10) 1 d G . P C 1
H209 H 0.1947 0.5029 0.3841 0.063 Uiso 0.689(10) 1 calc R U P C 1
C210 C 0.1270(4) 0.4319(3) 0.4432(3) 0.0645(18) Uani 0.689(10) 1 d G . P C 1
H210 H 0.0670 0.4597 0.4528 0.077 Uiso 0.689(10) 1 calc R U P C 1
C211 C 0.1389(4) 0.3655(3) 0.4701(3) 0.0594(16) Uani 0.689(10) 1 d G . P C 1
H211 H 0.0871 0.3479 0.4979 0.071 Uiso 0.689(10) 1 calc R U P C 1
C212 C 0.2267(5) 0.32474(19) 0.4561(2) 0.0529(16) Uani 0.689(10) 1 d G . P C 1
H212 H 0.2348 0.2794 0.4744 0.063 Uiso 0.689(10) 1 calc R U P C 1
C307 C 0.2983(7) 0.3616(5) 0.4216(5) 0.052(3) Uani 0.311(10) 1 d G . P C 2
H307 H 0.3657 0.3468 0.4066 0.063 Uiso 0.311(10) 1 calc R U P C 2
C308 C 0.2492(9) 0.4251(4) 0.3985(4) 0.056(4) Uani 0.311(10) 1 d G . P C 2
H308 H 0.2832 0.4538 0.3677 0.067 Uiso 0.311(10) 1 calc R U P C 2
C309 C 0.1505(9) 0.4468(4) 0.4206(5) 0.053(3) Uani 0.311(10) 1 d G . P C 2
H309 H 0.1169 0.4903 0.4048 0.063 Uiso 0.311(10) 1 calc R U P C 2
C310 C 0.1008(8) 0.4049(5) 0.4657(5) 0.052(3) Uani 0.311(10) 1 d G . P C 2
H310 H 0.0333 0.4197 0.4808 0.063 Uiso 0.311(10) 1 calc R U P C 2
C311 C 0.1498(9) 0.3413(5) 0.4888(5) 0.056(4) Uani 0.311(10) 1 d G . P C 2
H311 H 0.1159 0.3127 0.5197 0.067 Uiso 0.311(10) 1 calc R U P C 2
C312 C 0.2486(9) 0.3197(4) 0.4668(5) 0.053(3) Uani 0.311(10) 1 d G . P C 2
H312 H 0.2821 0.2762 0.4826 0.063 Uiso 0.311(10) 1 calc R U P C 2
C213 C 0.4031(9) 0.0029(8) 0.4985(8) 0.052(2) Uani 0.5 1 d G . P . .
H213 H 0.3266 0.0049 0.4966 0.062 Uiso 0.5 1 calc R U P . .
C214 C 0.4685(9) -0.0395(8) 0.4716(8) 0.054(2) Uani 0.5 1 d G . P . .
H214 H 0.4366 -0.0664 0.4514 0.065 Uiso 0.5 1 calc R U P . .
C215 C 0.5804(9) -0.0425(8) 0.4743(8) 0.054(2) Uani 0.5 1 d G . P . .
H215 H 0.6251 -0.0715 0.4559 0.065 Uiso 0.5 1 calc R U P . .
C216 C 0.6270(9) -0.0032(8) 0.5038(8) 0.052(2) Uani 0.5 1 d G . P . .
H216 H 0.7035 -0.0052 0.5057 0.062 Uiso 0.5 1 calc R U P . .
C217 C 0.5617(9) 0.0392(8) 0.5307(8) 0.054(2) Uani 0.5 1 d G . P . .
H217 H 0.5935 0.0661 0.5509 0.065 Uiso 0.5 1 calc R U P . .
C218 C 0.4497(9) 0.0422(8) 0.5280(8) 0.054(2) Uani 0.5 1 d G . P . .
H218 H 0.4050 0.0712 0.5464 0.065 Uiso 0.5 1 calc R U P . .
C219 C 1.0982(12) -0.0431(7) 0.0144(8) 0.061(4) Uiso 0.264(7) 1 d G . P D 1
H219 H 1.1576 -0.0770 0.0233 0.073 Uiso 0.264(7) 1 calc R U P D 1
C220 C 0.9990(12) -0.0554(7) -0.0041(8) 0.058(4) Uiso 0.264(7) 1 d G . P D 1
H220 H 0.9906 -0.0977 -0.0077 0.069 Uiso 0.264(7) 1 calc R U P D 1
C221 C 0.9122(12) -0.0057(8) -0.0172(8) 0.057(4) Uiso 0.264(7) 1 d G . P D 1
H221 H 0.8444 -0.0141 -0.0298 0.068 Uiso 0.264(7) 1 calc R U P D 1
C222 C 0.9245(13) 0.0562(7) -0.0119(8) 0.061(4) Uiso 0.264(7) 1 d G . P D 1
H222 H 0.8651 0.0902 -0.0209 0.073 Uiso 0.264(7) 1 calc R U P D 1
C223 C 1.0236(13) 0.0685(7) 0.0065(8) 0.058(4) Uiso 0.264(7) 1 d G . P D 1
H223 H 1.0321 0.1108 0.0102 0.069 Uiso 0.264(7) 1 calc R U P D 1
C224 C 1.1105(12) 0.0188(8) 0.0197(8) 0.057(4) Uiso 0.264(7) 1 d G . P D 1
H224 H 1.1783 0.0272 0.0323 0.068 Uiso 0.264(7) 1 calc R U P D 1
C319 C 1.0538(9) -0.0606(6) 0.0110(7) 0.044(5) Uiso 0.236(7) 1 d G . P D 2
H319 H 1.1274 -0.0752 0.0233 0.053 Uiso 0.236(7) 1 calc R U P D 2
C320 C 1.0089(11) 0.0028(6) 0.0095(7) 0.086(8) Uiso 0.236(7) 1 d G . P D 2
H320 H 1.0517 0.0316 0.0207 0.103 Uiso 0.236(7) 1 calc R U P D 2
C321 C 0.9013(11) 0.0242(6) -0.0085(8) 0.042(5) Uiso 0.236(7) 1 d G . P D 2
H321 H 0.8706 0.0675 -0.0096 0.051 Uiso 0.236(7) 1 calc R U P D 2
C322 C 0.8387(9) -0.0180(8) -0.0249(8) 0.101(10) Uiso 0.236(7) 1 d G . P D 2
H322 H 0.7651 -0.0034 -0.0372 0.121 Uiso 0.236(7) 1 calc R U P D 2
C323 C 0.8836(11) -0.0815(7) -0.0234(8) 0.072(7) Uiso 0.236(7) 1 d G . P D 2
H323 H 0.8408 -0.1103 -0.0346 0.087 Uiso 0.236(7) 1 calc R U P D 2
C324 C 0.9912(12) -0.1028(6) -0.0054(7) 0.068(7) Uiso 0.236(7) 1 d G . P D 2
H324 H 1.0219 -0.1462 -0.0043 0.082 Uiso 0.236(7) 1 calc R U P D 2

loop_
_atom_site_aniso_label
_atom_site_aniso_U_11
_atom_site_aniso_U_22
_atom_site_aniso_U_33
_atom_site_aniso_U_23
_atom_site_aniso_U_13
_atom_site_aniso_U_12
Au1 0.02546(7) 0.02971(7) 0.02119(6) -0.00657(5) 0.00018(5) -0.00032(5)
Au2 0.02085(7) 0.02897(7) 0.03789(8) -0.01059(6) 0.00502(5) -0.00051(5)
Cl1 0.0457(6) 0.0993(10) 0.0254(5) -0.0064(5) 0.0092(4) -0.0009(6)
Cl2 0.0305(5) 0.0498(6) 0.0618(7) -0.0171(5) 0.0140(5) 0.0064(4)
P1 0.0164(4) 0.0185(4) 0.0244(4) -0.0068(3) -0.0005(3) -0.0009(3)
P2 0.0164(4) 0.0205(4) 0.0253(4) -0.0061(3) 0.0030(3) -0.0019(3)
P3 0.0181(4) 0.0227(4) 0.0284(4) -0.0102(3) 0.0022(3) -0.0042(3)
N1 0.0147(12) 0.0213(13) 0.0218(13) -0.0081(10) 0.0019(10) -0.0014(10)
N2 0.0161(13) 0.0190(13) 0.0276(14) -0.0049(11) 0.0012(11) -0.0025(10)
C1 0.0170(15) 0.0161(14) 0.0306(17) -0.0084(12) 0.0019(13) -0.0025(12)
C2 0.0176(15) 0.0189(15) 0.0305(17) -0.0075(13) 0.0025(13) -0.0034(12)
C3 0.0189(16) 0.0251(17) 0.0354(19) -0.0057(14) -0.0023(14) -0.0039(13)
C4 0.0177(16) 0.0242(17) 0.043(2) -0.0100(15) 0.0048(14) -0.0005(13)
C5 0.0249(17) 0.0275(17) 0.0298(17) -0.0105(14) 0.0077(14) -0.0025(14)
C6 0.0209(16) 0.0223(16) 0.0289(17) -0.0097(13) 0.0060(13) -0.0083(13)
C7 0.0204(16) 0.0221(16) 0.0237(16) -0.0052(13) -0.0023(13) 0.0016(13)
C8 0.0236(17) 0.0267(18) 0.0279(17) -0.0057(14) -0.0051(14) 0.0044(14)
C9 0.0286(19) 0.036(2) 0.0259(18) -0.0037(15) -0.0023(15) 0.0019(16)
C10 0.0307(19) 0.041(2) 0.0278(18) -0.0151(16) -0.0105(15) 0.0039(16)
C11 0.0258(18) 0.037(2) 0.038(2) -0.0138(16) -0.0117(16) -0.0024(16)
C12 0.0189(16) 0.0287(18) 0.038(2) -0.0109(15) -0.0104(14) 0.0014(14)
C13 0.037(2) 0.0305(19) 0.034(2) -0.0055(16) 0.0053(16) -0.0094(16)
C14 0.050(3) 0.058(3) 0.034(2) -0.0260(19) -0.0072(19) -0.003(2)
C15 0.029(2) 0.033(2) 0.054(2) -0.0127(18) 0.0051(18) -0.0090(16)
C16 0.0185(16) 0.0258(17) 0.0265(16) -0.0095(13) 0.0059(13) -0.0008(13)
C17 0.0166(15) 0.0267(17) 0.0304(17) -0.0093(14) 0.0049(13) -0.0023(13)
C18 0.0232(17) 0.0265(17) 0.0270(17) -0.0045(14) 0.0035(14) 0.0006(14)
C19 0.0221(17) 0.040(2) 0.0283(18) -0.0134(15) 0.0012(14) 0.0034(15)
C20 0.0278(18) 0.0342(19) 0.0336(19) -0.0197(15) -0.0016(15) -0.0012(15)
C21 0.0245(17) 0.0290(18) 0.0344(18) -0.0168(15) 0.0062(14) -0.0003(14)
C22 0.033(2) 0.0297(19) 0.037(2) -0.0082(16) -0.0016(16) -0.0099(16)
C23 0.041(2) 0.050(3) 0.037(2) -0.0172(19) -0.0075(18) 0.0105(19)
C24 0.038(2) 0.0279(19) 0.040(2) -0.0126(16) 0.0010(17) -0.0086(16)
C25 0.0195(15) 0.0186(15) 0.0248(16) -0.0048(12) 0.0026(12) -0.0010(12)
C26 0.0214(16) 0.0237(17) 0.0294(17) -0.0064(14) 0.0008(13) 0.0026(13)
C27 0.041(2) 0.040(2) 0.0291(19) -0.0003(17) -0.0055(17) -0.0002(18)
C28 0.055(3) 0.030(2) 0.036(2) 0.0043(17) 0.0018(19) -0.0100(19)
C29 0.037(2) 0.0236(18) 0.045(2) -0.0072(16) 0.0036(18) -0.0090(15)
C30 0.0217(16) 0.0203(16) 0.0314(18) -0.0068(13) 0.0040(13) -0.0046(13)
C31 0.0216(17) 0.0327(19) 0.0208(16) -0.0025(14) -0.0031(13) 0.0050(14)
C32 0.0237(18) 0.043(2) 0.0281(18) -0.0104(16) -0.0026(14) 0.0079(16)
C33 0.0206(18) 0.064(3) 0.033(2) -0.0135(19) -0.0008(15) 0.0082(18)
C34 0.0251(19) 0.067(3) 0.0289(19) -0.0071(19) -0.0045(16) -0.0092(19)
C35 0.032(2) 0.051(2) 0.032(2) -0.0165(18) -0.0008(16) -0.0058(18)
C36 0.0252(18) 0.038(2) 0.0222(16) -0.0077(15) 0.0005(14) 0.0023(15)
C37 0.039(2) 0.049(3) 0.041(2) -0.0128(19) 0.0006(19) 0.0147(19)
C38 0.031(2) 0.100(4) 0.048(3) -0.018(3) -0.002(2) -0.023(2)
C39 0.036(2) 0.041(2) 0.040(2) -0.0133(18) 0.0067(17) 0.0031(18)
C40 0.0264(17) 0.0173(15) 0.0281(17) -0.0076(13) -0.0007(14) -0.0062(13)
C41 0.0269(18) 0.0213(16) 0.040(2) -0.0113(14) 0.0033(15) -0.0095(14)
C42 0.0240(18) 0.0246(18) 0.054(2) -0.0157(16) -0.0020(17) -0.0051(14)
C43 0.038(2) 0.0264(18) 0.040(2) -0.0084(16) -0.0090(17) -0.0041(16)
C44 0.043(2) 0.0260(18) 0.0299(18) -0.0119(15) 0.0050(16) -0.0076(16)
C45 0.0286(18) 0.0213(16) 0.0338(19) -0.0077(14) 0.0031(15) -0.0037(14)
C46 0.0249(19) 0.049(2) 0.053(2) -0.0241(19) 0.0094(17) -0.0144(17)
C47 0.057(3) 0.045(2) 0.052(3) -0.019(2) -0.014(2) -0.008(2)
C48 0.031(2) 0.039(2) 0.041(2) -0.0169(17) 0.0064(16) -0.0083(16)
C49 0.0185(15) 0.0230(16) 0.0261(16) -0.0054(13) -0.0009(13) -0.0042(12)
C50 0.0204(17) 0.0264(17) 0.039(2) -0.0063(15) 0.0068(14) -0.0084(14)
C51 0.046(3) 0.051(3) 0.113(4) -0.046(3) 0.031(3) -0.028(2)
C52 0.066(3) 0.066(3) 0.051(3) 0.002(2) 0.015(2) -0.039(3)
C53 0.024(2) 0.046(3) 0.110(4) -0.010(3) 0.002(2) -0.0135(19)
C54A 0.0322(18) 0.0330(18) 0.0357(17) -0.0134(14) -0.0121(14) 0.0100(13)
C55A 0.033(2) 0.035(2) 0.0322(17) -0.0130(15) -0.0094(15) 0.0050(18)
C56A 0.032(2) 0.038(2) 0.0310(16) -0.0149(15) -0.0105(14) 0.0084(16)
C57A 0.0322(18) 0.0330(18) 0.0357(17) -0.0134(14) -0.0121(14) 0.0100(13)
C58A 0.033(2) 0.035(2) 0.0322(17) -0.0130(15) -0.0094(15) 0.0050(18)
C59A 0.032(2) 0.038(2) 0.0310(16) -0.0149(15) -0.0105(14) 0.0084(16)
C60A 0.0384(17) 0.0454(19) 0.0266(14) -0.0166(13) -0.0143(12) 0.0090(14)
C61A 0.036(2) 0.0397(19) 0.0327(16) -0.0137(14) -0.0164(15) 0.0174(16)
C62A 0.0336(17) 0.0431(19) 0.0315(14) -0.0130(14) -0.0093(12) 0.0104(14)
C63A 0.0384(17) 0.0454(19) 0.0266(14) -0.0166(13) -0.0143(12) 0.0090(14)
C64A 0.036(2) 0.0397(19) 0.0327(16) -0.0137(14) -0.0164(15) 0.0174(16)
C65A 0.0336(17) 0.0431(19) 0.0315(14) -0.0130(14) -0.0093(12) 0.0104(14)
C66A 0.106(6) 0.038(3) 0.027(4) -0.009(2) -0.013(4) -0.002(3)
C67A 0.061(5) 0.071(6) 0.037(3) -0.028(3) -0.001(3) 0.008(4)
C68A 0.026(4) 0.047(3) 0.053(3) -0.028(2) 0.005(2) -0.002(3)
C69A 0.0216(14) 0.0349(14) 0.0260(14) -0.0124(11) -0.0033(11) 0.0066(11)
C70A 0.0214(13) 0.0289(13) 0.0336(15) -0.0164(12) -0.0008(12) 0.0030(11)
C71A 0.0287(14) 0.0274(13) 0.0319(15) -0.0133(12) 0.0043(12) 0.0005(11)
C72A 0.0216(14) 0.0349(14) 0.0260(14) -0.0124(11) -0.0033(11) 0.0066(11)
C73A 0.0214(13) 0.0289(13) 0.0336(15) -0.0164(12) -0.0008(12) 0.0030(11)
C74A 0.0287(14) 0.0274(13) 0.0319(15) -0.0133(12) 0.0043(12) 0.0005(11)
C75A 0.029(3) 0.033(3) 0.041(4) -0.005(3) -0.015(3) 0.002(2)
C76A 0.025(4) 0.065(3) 0.028(2) -0.009(2) -0.002(2) 0.000(3)
C77A 0.046(2) 0.023(2) 0.039(2) -0.0122(17) 0.0062(18) -0.0021(17)
Au3 0.02450(6) 0.02021(6) 0.02383(6) -0.00854(5) -0.00176(5) -0.00249(5)
Au4 0.01978(6) 0.02335(6) 0.03296(7) -0.00830(5) -0.00381(5) -0.00106(5)
Cl3 0.0351(5) 0.0452(5) 0.0377(5) -0.0215(4) -0.0036(4) -0.0107(4)
Cl4 0.0329(5) 0.0433(6) 0.0627(7) -0.0199(5) -0.0216(5) 0.0091(4)
P4 0.0194(4) 0.0187(4) 0.0274(4) -0.0085(3) -0.0025(3) 0.0004(3)
P5 0.0197(4) 0.0180(4) 0.0250(4) -0.0055(3) -0.0023(3) -0.0024(3)
P6 0.0340(5) 0.0236(4) 0.0248(4) -0.0043(4) -0.0046(4) -0.0011(4)
N3 0.0229(14) 0.0246(14) 0.0265(14) -0.0087(11) -0.0085(11) 0.0023(11)
N4 0.0190(13) 0.0153(12) 0.0280(14) -0.0093(10) -0.0013(11) 0.0000(10)
C54B 0.0322(18) 0.0330(18) 0.0357(17) -0.0134(14) -0.0121(14) 0.0100(13)
C55B 0.033(2) 0.035(2) 0.0322(17) -0.0130(15) -0.0094(15) 0.0050(18)
C56B 0.032(2) 0.038(2) 0.0310(16) -0.0149(15) -0.0105(14) 0.0084(16)
C57B 0.0322(18) 0.0330(18) 0.0357(17) -0.0134(14) -0.0121(14) 0.0100(13)
C58B 0.033(2) 0.035(2) 0.0322(17) -0.0130(15) -0.0094(15) 0.0050(18)
C59B 0.032(2) 0.038(2) 0.0310(16) -0.0149(15) -0.0105(14) 0.0084(16)
C60B 0.0384(17) 0.0454(19) 0.0266(14) -0.0166(13) -0.0143(12) 0.0090(14)
C61B 0.036(2) 0.0397(19) 0.0327(16) -0.0137(14) -0.0164(15) 0.0174(16)
C62B 0.0336(17) 0.0431(19) 0.0315(14) -0.0130(14) -0.0093(12) 0.0104(14)
C63B 0.0384(17) 0.0454(19) 0.0266(14) -0.0166(13) -0.0143(12) 0.0090(14)
C64B 0.036(2) 0.0397(19) 0.0327(16) -0.0137(14) -0.0164(15) 0.0174(16)
C65B 0.0336(17) 0.0431(19) 0.0315(14) -0.0130(14) -0.0093(12) 0.0104(14)
C66B 0.106(6) 0.038(3) 0.027(4) -0.009(2) -0.013(4) -0.002(3)
C67B 0.061(5) 0.071(6) 0.037(3) -0.028(3) -0.001(3) 0.008(4)
C68B 0.026(4) 0.047(3) 0.053(3) -0.028(2) 0.005(2) -0.002(3)
C69B 0.0216(14) 0.0349(14) 0.0260(14) -0.0124(11) -0.0033(11) 0.0066(11)
C70B 0.0214(13) 0.0289(13) 0.0336(15) -0.0164(12) -0.0008(12) 0.0030(11)
C71B 0.0287(14) 0.0274(13) 0.0319(15) -0.0133(12) 0.0043(12) 0.0005(11)
C72B 0.0216(14) 0.0349(14) 0.0260(14) -0.0124(11) -0.0033(11) 0.0066(11)
C73B 0.0214(13) 0.0289(13) 0.0336(15) -0.0164(12) -0.0008(12) 0.0030(11)
C74B 0.0287(14) 0.0274(13) 0.0319(15) -0.0133(12) 0.0043(12) 0.0005(11)
C75B 0.029(3) 0.033(3) 0.041(4) -0.005(3) -0.015(3) 0.002(2)
C76B 0.025(4) 0.065(3) 0.028(2) -0.009(2) -0.002(2) 0.000(3)
C77B 0.046(2) 0.023(2) 0.039(2) -0.0122(17) 0.0062(18) -0.0021(17)
C78 0.0187(15) 0.0192(15) 0.0237(15) -0.0081(12) -0.0034(12) 0.0007(12)
C79 0.0256(17) 0.0192(15) 0.0236(16) -0.0090(12) -0.0011(13) -0.0027(13)
C80 0.037(2) 0.0242(18) 0.039(2) -0.0106(15) 0.0085(17) -0.0101(15)
C81 0.045(2) 0.0261(18) 0.047(2) -0.0213(16) 0.0144(18) -0.0128(16)
C82 0.037(2) 0.0297(19) 0.039(2) -0.0187(16) 0.0104(17) -0.0032(16)
C83 0.0270(17) 0.0215(16) 0.0242(16) -0.0080(13) 0.0001(13) -0.0010(13)
C84 0.0268(17) 0.0200(16) 0.0299(17) -0.0075(13) 0.0049(14) -0.0053(13)
C85 0.0326(19) 0.0194(16) 0.0299(18) -0.0076(13) 0.0034(15) -0.0060(14)
C86 0.059(3) 0.0261(19) 0.0272(18) -0.0081(15) 0.0074(18) -0.0079(18)
C87 0.048(2) 0.0271(19) 0.044(2) -0.0093(17) 0.0212(19) -0.0023(17)
C88 0.033(2) 0.035(2) 0.053(3) -0.0124(18) 0.0157(19) -0.0079(17)
C89 0.0296(19) 0.0261(18) 0.039(2) -0.0080(15) 0.0087(16) -0.0054(15)
C90 0.037(2) 0.044(2) 0.0306(19) -0.0066(17) -0.0031(16) -0.0141(17)
C91 0.077(3) 0.049(3) 0.049(3) -0.015(2) 0.035(2) -0.007(2)
C92 0.029(2) 0.046(2) 0.058(3) -0.017(2) -0.0033(19) -0.0060(18)
C93 0.0206(16) 0.0283(17) 0.0265(16) -0.0134(14) 0.0015(13) -0.0017(13)
C94 0.0325(19) 0.0274(18) 0.0320(19) -0.0086(15) 0.0030(15) -0.0054(15)
C95 0.043(2) 0.046(2) 0.041(2) -0.0098(19) 0.0123(19) -0.0125(19)
C96 0.039(2) 0.058(3) 0.075(3) -0.025(2) 0.024(2) -0.024(2)
C97 0.0167(18) 0.056(3) 0.076(3) -0.032(2) -0.0031(19) 0.0000(18)
C98 0.0286(19) 0.0308(19) 0.039(2) -0.0161(16) -0.0050(16) 0.0052(15)
C99 0.040(2) 0.040(2) 0.038(2) -0.0049(18) -0.0085(18) -0.0011(18)
C100 0.052(3) 0.107(5) 0.141(6) -0.029(4) 0.048(4) -0.036(3)
C101 0.054(3) 0.038(2) 0.048(3) -0.0144(19) -0.018(2) 0.014(2)
C102 0.0300(18) 0.0190(15) 0.0215(15) -0.0056(12) 0.0012(13) -0.0041(13)
C103 0.035(2) 0.0280(18) 0.0316(19) -0.0089(15) 0.0056(15) -0.0128(15)
C104 0.066(3) 0.048(2) 0.053(3) -0.023(2) 0.013(2) -0.038(2)
C105 0.061(3) 0.041(2) 0.038(2) 0.0034(18) 0.006(2) -0.024(2)
C106 0.034(2) 0.043(2) 0.068(3) -0.006(2) 0.004(2) -0.0170(19)
C107 0.077(4) 0.036(3) 0.099(5) 0.002(3) -0.015(3) -0.013(3)
C108 0.056(3) 0.071(4) 0.106(5) -0.050(3) 0.006(3) -0.012(3)
C109 0.078(4) 0.064(4) 0.065(4) -0.003(3) 0.002(3) -0.028(3)
C201 0.083(7) 0.096(7) 0.149(10) -0.056(6) 0.008(7) -0.022(5)
C202 0.124(8) 0.093(7) 0.100(7) -0.035(5) -0.014(7) 0.005(6)
C203 0.099(7) 0.071(6) 0.129(9) -0.019(5) -0.047(6) 0.014(5)
C204 0.083(7) 0.096(7) 0.149(10) -0.056(6) 0.008(7) -0.022(5)
C205 0.124(8) 0.093(7) 0.100(7) -0.035(5) -0.014(7) 0.005(6)
C206 0.099(7) 0.071(6) 0.129(9) -0.019(5) -0.047(6) 0.014(5)
C301 0.081(10) 0.110(12) 0.120(13) 0.013(10) -0.023(10) 0.006(8)
C302 0.113(12) 0.084(11) 0.136(14) -0.005(9) -0.014(11) -0.010(9)
C303 0.095(10) 0.061(7) 0.100(11) -0.002(6) -0.017(8) -0.031(6)
C304 0.081(10) 0.110(12) 0.120(13) 0.013(10) -0.023(10) 0.006(8)
C305 0.113(12) 0.084(11) 0.136(14) -0.005(9) -0.014(11) -0.010(9)
C306 0.095(10) 0.061(7) 0.100(11) -0.002(6) -0.017(8) -0.031(6)
C207 0.061(4) 0.063(4) 0.068(4) -0.020(3) 0.005(3) 0.004(3)
C208 0.055(3) 0.065(4) 0.061(3) -0.020(3) 0.006(3) -0.008(3)
C209 0.065(4) 0.039(3) 0.052(3) -0.010(2) -0.004(3) 0.003(2)
C210 0.061(4) 0.063(4) 0.068(4) -0.020(3) 0.005(3) 0.004(3)
C211 0.055(3) 0.065(4) 0.061(3) -0.020(3) 0.006(3) -0.008(3)
C212 0.065(4) 0.039(3) 0.052(3) -0.010(2) -0.004(3) 0.003(2)
C307 0.078(9) 0.038(6) 0.034(6) 0.001(5) -0.011(6) -0.004(6)
C308 0.063(8) 0.051(7) 0.043(6) 0.008(5) -0.004(6) -0.009(6)
C309 0.069(8) 0.049(7) 0.039(6) 0.003(5) -0.020(5) -0.027(6)
C310 0.078(9) 0.038(6) 0.034(6) 0.001(5) -0.011(6) -0.004(6)
C311 0.063(8) 0.051(7) 0.043(6) 0.008(5) -0.004(6) -0.009(6)
C312 0.069(8) 0.049(7) 0.039(6) 0.003(5) -0.020(5) -0.027(6)
C213 0.057(6) 0.044(3) 0.051(3) -0.007(2) -0.005(4) -0.007(4)
C214 0.078(7) 0.037(3) 0.049(3) -0.011(2) -0.009(5) -0.008(4)
C215 0.071(7) 0.048(3) 0.043(3) -0.010(2) -0.002(5) -0.008(4)
C216 0.057(6) 0.044(3) 0.051(3) -0.007(2) -0.005(4) -0.007(4)
C217 0.078(7) 0.037(3) 0.049(3) -0.011(2) -0.009(5) -0.008(4)
C218 0.071(7) 0.048(3) 0.043(3) -0.010(2) -0.002(5) -0.008(4)

loop_
_atom_type_symbol
_atom_type_description
_atom_type_scat_dispersion_real
_atom_type_scat_dispersion_imag
_atom_type_scat_source
C C 0.0033 0.0016 'International Tables Vol C Tables 4.2.6.8 and 6.1.1.4'
N N 0.0061 0.0033 'International Tables Vol C Tables 4.2.6.8 and 6.1.1.4'
P P 0.1023 0.0942 'International Tables Vol C Tables 4.2.6.8 and 6.1.1.4'
Cl Cl 0.1484 0.1585 'International Tables Vol C Tables 4.2.6.8 and 6.1.1.4'
Au Au -2.0133 8.8022 'International Tables Vol C Tables 4.2.6.8 and 6.1.1.4'
H H 0.0000 0.0000 'International Tables Vol C Tables 4.2.6.8 and 6.1.1.4'

loop_
_geom_angle_atom_site_label_1
_geom_angle_atom_site_label_2
_geom_angle_atom_site_label_3
_geom_angle
_geom_angle_site_symmetry_1
P2 Au1 P1 68.12(3) .
P2 Au1 Cl1 110.36(3) .
P1 Au1 Cl1 172.36(4) .
P2 Au1 C9 157.20(8) .
P1 Au1 C9 98.26(8) .
Cl1 Au1 C9 85.49(8) .
P2 Au2 Cl2 178.14(4) .
N2 P1 N1 98.84(13) .
N2 P1 Au1 90.38(9) .
N1 P1 Au1 105.02(9) .
N2 P1 P2 38.97(9) .
N1 P1 P2 90.42(9) .
Au1 P1 P2 55.83(3) .
N2 P2 C49 106.31(14) .
N2 P2 Au2 120.89(10) .
C49 P2 Au2 123.17(11) .
N2 P2 Au1 92.03(10) .
C49 P2 Au1 98.80(11) .
Au2 P2 Au1 108.60(4) .
N2 P2 P1 40.57(9) .
C49 P2 P1 92.38(11) .
Au2 P2 P1 144.15(4) .
Au1 P2 P1 56.06(3) .
C49 P3 N1 107.21(15) .
C1 N1 P3 112.7(2) .
C1 N1 P1 120.1(2) .
P3 N1 P1 126.06(15) .
C25 N2 P2 134.9(2) .
C25 N2 P1 123.6(2) .
P2 N2 P1 100.46(14) .
C2 C1 C6 120.8(3) .
C2 C1 N1 119.2(3) .
C6 C1 N1 120.0(3) .
C1 C2 C3 119.5(3) .
C1 C2 C7 122.1(3) .
C3 C2 C7 118.3(3) .
C4 C3 C2 120.4(3) .
C4 C3 H3 119.8 .
C2 C3 H3 119.8 .
C5 C4 C3 119.7(3) .
C5 C4 H4 120.1 .
C3 C4 H4 120.1 .
C4 C5 C6 122.1(3) .
C4 C5 H5 119.0 .
C6 C5 H5 119.0 .
C5 C6 C1 117.5(3) .
C5 C6 C16 115.5(3) .
C1 C6 C16 126.9(3) .
C12 C7 C8 119.7(3) .
C12 C7 C2 119.5(3) .
C8 C7 C2 120.9(3) .
C9 C8 C7 118.8(3) .
C9 C8 C13 119.7(3) .
C7 C8 C13 121.5(3) .
C10 C9 C8 120.9(3) .
C10 C9 Au1 95.1(2) .
C8 C9 Au1 86.2(2) .
C10 C9 H9 119.6 .
C8 C9 H9 119.6 .
Au1 C9 H9 88.7 .
C11 C10 C9 118.8(3) .
C11 C10 C14 121.1(4) .
C9 C10 C14 120.1(4) .
C10 C11 C12 121.5(4) .
C10 C11 H11 119.2 .
C12 C11 H11 119.2 .
C7 C12 C11 119.9(3) .
C7 C12 C15 121.1(3) .
C11 C12 C15 119.0(3) .
C8 C13 H13A 109.5 .
C8 C13 H13B 109.5 .
H13A C13 H13B 109.5 .
C8 C13 H13C 109.5 .
H13A C13 H13C 109.5 .
H13B C13 H13C 109.5 .
C10 C14 H14A 109.5 .
C10 C14 H14B 109.5 .
H14A C14 H14B 109.5 .
C10 C14 H14C 109.5 .
H14A C14 H14C 109.5 .
H14B C14 H14C 109.5 .
C12 C15 H15A 109.5 .
C12 C15 H15B 109.5 .
H15A C15 H15B 109.5 .
C12 C15 H15C 109.5 .
H15A C15 H15C 109.5 .
H15B C15 H15C 109.5 .
C17 C16 C21 119.1(3) .
C17 C16 C6 119.3(3) .
C21 C16 C6 120.6(3) .
C18 C17 C16 119.5(3) .
C18 C17 C22 119.3(3) .
C16 C17 C22 121.2(3) .
C17 C18 C19 122.2(3) .
C17 C18 H18 118.9 .
C19 C18 H18 118.9 .
C20 C19 C18 117.6(3) .
C20 C19 C23 121.0(4) .
C18 C19 C23 121.4(3) .
C19 C20 C21 122.4(3) .
C19 C20 H20 118.8 .
C21 C20 H20 118.8 .
C20 C21 C16 119.0(3) .
C20 C21 C24 119.1(3) .
C16 C21 C24 121.9(3) .
C17 C22 H22A 109.5 .
C17 C22 H22B 109.5 .
H22A C22 H22B 109.5 .
C17 C22 H22C 109.5 .
H22A C22 H22C 109.5 .
H22B C22 H22C 109.5 .
C19 C23 H23A 109.5 .
C19 C23 H23B 109.5 .
H23A C23 H23B 109.5 .
C19 C23 H23C 109.5 .
H23A C23 H23C 109.5 .
H23B C23 H23C 109.5 .
C21 C24 H24A 109.5 .
C21 C24 H24B 109.5 .
H24A C24 H24B 109.5 .
C21 C24 H24C 109.5 .
H24A C24 H24C 109.5 .
H24B C24 H24C 109.5 .
C26 C25 C30 119.3(3) .
C26 C25 N2 122.4(3) .
C30 C25 N2 118.3(3) .
C27 C26 C25 118.6(3) .
C27 C26 C31 117.1(3) .
C25 C26 C31 123.9(3) .
C28 C27 C26 121.9(4) .
C28 C27 H27 119.0 .
C26 C27 H27 119.0 .
C27 C28 C29 118.6(4) .
C27 C28 H28 120.7 .
C29 C28 H28 120.7 .
C28 C29 C30 122.5(4) .
C28 C29 H29 118.8 .
C30 C29 H29 118.8 .
C29 C30 C25 118.1(3) .
C29 C30 C40 118.1(3) .
C25 C30 C40 123.7(3) .
C36 C31 C32 120.3(3) .
C36 C31 C26 122.0(3) .
C32 C31 C26 117.2(3) .
C33 C32 C31 118.4(4) .
C33 C32 C37 119.2(3) .
C31 C32 C37 122.3(4) .
C34 C33 C32 122.2(4) .
C34 C33 H33 118.9 .
C32 C33 H33 118.9 .
C33 C34 C35 118.3(4) .
C33 C34 C38 120.9(4) .
C35 C34 C38 120.8(4) .
C36 C35 C34 121.1(4) .
C36 C35 H35 119.4 .
C34 C35 H35 119.4 .
C31 C36 C35 119.5(3) .
C31 C36 C39 120.8(3) .
C35 C36 C39 119.7(4) .
C32 C37 H37A 109.5 .
C32 C37 H37B 109.5 .
H37A C37 H37B 109.5 .
C32 C37 H37C 109.5 .
H37A C37 H37C 109.5 .
H37B C37 H37C 109.5 .
C34 C38 H38A 109.5 .
C34 C38 H38B 109.5 .
H38A C38 H38B 109.5 .
C34 C38 H38C 109.5 .
H38A C38 H38C 109.5 .
H38B C38 H38C 109.5 .
C36 C39 H39A 109.5 .
C36 C39 H39B 109.5 .
H39A C39 H39B 109.5 .
C36 C39 H39C 109.5 .
H39A C39 H39C 109.5 .
H39B C39 H39C 109.5 .
C45 C40 C41 119.2(3) .
C45 C40 C30 120.6(3) .
C41 C40 C30 119.7(3) .
C42 C41 C40 119.1(3) .
C42 C41 C46 119.1(3) .
C40 C41 C46 121.8(3) .
C41 C42 C43 122.7(3) .
C41 C42 H42 118.6 .
C43 C42 H42 118.6 .
C44 C43 C42 117.6(3) .
C44 C43 C47 121.3(4) .
C42 C43 C47 121.1(4) .
C43 C44 C45 122.6(4) .
C43 C44 H44 118.7 .
C45 C44 H44 118.7 .
C44 C45 C40 118.8(3) .
C44 C45 C48 118.7(3) .
C40 C45 C48 122.4(3) .
C41 C46 H46A 109.5 .
C41 C46 H46B 109.5 .
H46A C46 H46B 109.5 .
C41 C46 H46C 109.5 .
H46A C46 H46C 109.5 .
H46B C46 H46C 109.5 .
C43 C47 H47A 109.5 .
C43 C47 H47B 109.5 .
H47A C47 H47B 109.5 .
C43 C47 H47C 109.5 .
H47A C47 H47C 109.5 .
H47B C47 H47C 109.5 .
C45 C48 H48A 109.5 .
C45 C48 H48B 109.5 .
H48A C48 H48B 109.5 .
C45 C48 H48C 109.5 .
H48A C48 H48C 109.5 .
H48B C48 H48C 109.5 .
C50 C49 P3 116.3(2) .
C50 C49 P2 121.0(2) .
P3 C49 P2 122.09(19) .
C53 C50 C51 108.7(4) .
C53 C50 C52 107.5(4) .
C51 C50 C52 108.8(4) .
C53 C50 C49 112.8(3) .
C51 C50 C49 111.9(3) .
C52 C50 C49 106.9(3) .
C50 C51 H51A 109.5 .
C50 C51 H51B 109.5 .
H51A C51 H51B 109.5 .
C50 C51 H51C 109.5 .
H51A C51 H51C 109.5 .
H51B C51 H51C 109.5 .
C50 C52 H11J 109.5 .
C50 C52 H11K 109.5 .
H11J C52 H11K 109.5 .
C50 C52 H11L 109.5 .
H11J C52 H11L 109.5 .
H11K C52 H11L 109.5 .
C50 C53 H53A 109.5 .
C50 C53 H53B 109.5 .
H53A C53 H53B 109.5 .
C50 C53 H53C 109.5 .
H53A C53 H53C 109.5 .
H53B C53 H53C 109.5 .
C59A C54A C55A 119.0(6) .
C56A C55A C54A 118.6(5) .
C56A C55A C60A 115.4(5) .
C54A C55A C60A 126.0(5) .
C57A C56A C55A 122.2(5) .
C57A C56A H56A 118.9 .
C55A C56A H56A 118.9 .
C58A C57A C56A 119.2(5) .
C58A C57A H57A 120.4 .
C56A C57A H57A 120.4 .
C57A C58A C59A 120.4(5) .
C57A C58A H58A 119.8 .
C59A C58A H58A 119.8 .
C54A C59A C58A 120.2(5) .
C54A C59A C69A 122.7(5) .
C58A C59A C69A 117.1(5) .
C65A C60A C61A 119.8(5) .
C65A C60A C55A 118.2(6) .
C61A C60A C55A 120.1(5) .
C62A C61A C60A 118.9(5) .
C62A C61A C66A 117.9(6) .
C60A C61A C66A 122.6(6) .
C63A C62A C61A 122.6(6) .
C63A C62A H62A 118.7 .
C61A C62A H62A 118.7 .
C62A C63A C64A 117.1(5) .
C62A C63A C67A 123.0(6) .
C64A C63A C67A 119.4(6) .
C65A C64A C63A 121.1(6) .
C65A C64A H64A 119.5 .
C63A C64A H64A 119.5 .
C60A C65A C64A 119.0(5) .
C60A C65A C68A 121.6(6) .
C64A C65A C68A 119.4(6) .
C61A C66A H66A 109.5 .
C61A C66A H66B 109.5 .
H66A C66A H66B 109.5 .
C61A C66A H66C 109.5 .
H66A C66A H66C 109.5 .
H66B C66A H66C 109.5 .
C63A C67A H67A 109.5 .
C63A C67A H67B 109.5 .
H67A C67A H67B 109.5 .
C63A C67A H67C 109.5 .
H67A C67A H67C 109.5 .
H67B C67A H67C 109.5 .
C65A C68A H68A 109.5 .
C65A C68A H68B 109.5 .
H68A C68A H68B 109.5 .
C65A C68A H68C 109.5 .
H68A C68A H68C 109.5 .
H68B C68A H68C 109.5 .
C74A C69A C70A 120.6(5) .
C74A C69A C59A 119.6(5) .
C70A C69A C59A 119.8(5) .
C71A C70A C69A 119.3(5) .
C71A C70A C75A 119.8(5) .
C69A C70A C75A 120.8(5) .
C72A C71A C70A 121.6(5) .
C72A C71A H71A 119.2 .
C70A C71A H71A 119.2 .
C71A C72A C73A 118.1(5) .
C71A C72A C76A 120.8(6) .
C73A C72A C76A 121.1(6) .
C72A C73A C74A 122.1(5) .
C72A C73A H73A 118.9 .
C74A C73A H73A 118.9 .
C69A C74A C73A 117.8(5) .
C69A C74A C77A 122.1(6) .
C73A C74A C77A 120.0(6) .
C70A C75A H75A 109.5 .
C70A C75A H75B 109.5 .
H75A C75A H75B 109.5 .
C70A C75A H75C 109.5 .
H75A C75A H75C 109.5 .
H75B C75A H75C 109.5 .
C72A C76A H76A 109.5 .
C72A C76A H76B 109.5 .
H76A C76A H76B 109.5 .
C72A C76A H76C 109.5 .
H76A C76A H76C 109.5 .
H76B C76A H76C 109.5 .
C74A C77A H77A 109.5 .
C74A C77A H77B 109.5 .
H77A C77A H77B 109.5 .
C74A C77A H77C 109.5 .
H77A C77A H77C 109.5 .
H77B C77A H77C 109.5 .
P5 Au3 P4 67.93(3) .
P5 Au3 Cl3 110.47(3) .
P4 Au3 Cl3 177.83(3) .
P5 Au3 C73B 161.40(17) .
P4 Au3 C73B 97.51(19) .
Cl3 Au3 C73B 84.35(18) .
P5 Au4 Cl4 178.27(4) .
N4 P4 N3 99.39(13) .
N4 P4 Au3 91.07(9) .
N3 P4 Au3 102.44(10) .
N4 P4 P5 39.14(9) .
N3 P4 P5 90.56(10) .
Au3 P4 P5 55.69(3) .
N4 P5 C102 105.66(15) .
N4 P5 Au4 120.86(10) .
C102 P5 Au4 123.21(12) .
N4 P5 Au3 93.34(9) .
C102 P5 Au3 99.22(11) .
Au4 P5 Au3 108.04(4) .
N4 P5 P4 40.88(9) .
C102 P5 P4 93.39(12) .
Au4 P5 P4 143.13(4) .
Au3 P5 P4 56.38(3) .
C102 P6 N3 107.80(15) .
C54B N3 P6 110.6(6) .
C54B N3 P4 122.8(6) .
P6 N3 P4 125.71(16) .
C78 N4 P5 133.7(2) .
C78 N4 P4 124.8(2) .
P5 N4 P4 99.98(14) .
C59B C54B C55B 119.4(6) .
C59B C54B N3 117.8(6) .
C55B C54B N3 121.6(6) .
C56B C55B C54B 117.5(6) .
C56B C55B C60B 115.3(6) .
C54B C55B C60B 126.6(7) .
C57B C56B C55B 123.0(6) .
C57B C56B H56B 118.5 .
C55B C56B H56B 118.5 .
C56B C57B C58B 119.4(7) .
C56B C57B H57B 120.3 .
C58B C57B H57B 120.3 .
C57B C58B C59B 119.5(6) .
C57B C58B H58B 120.2 .
C59B C58B H58B 120.2 .
C54B C59B C58B 121.1(6) .
C54B C59B C69B 120.2(6) .
C58B C59B C69B 118.7(6) .
C65B C60B C61B 120.1(6) .
C65B C60B C55B 118.7(7) .
C61B C60B C55B 121.1(6) .
C60B C61B C62B 119.4(6) .
C60B C61B C66B 121.2(7) .
C62B C61B C66B 119.2(7) .
C63B C62B C61B 121.0(7) .
C63B C62B H62B 119.5 .
C61B C62B H62B 119.5 .
C62B C63B C64B 117.3(7) .
C62B C63B C67B 121.5(8) .
C64B C63B C67B 119.4(7) .
C65B C64B C63B 120.7(7) .
C65B C64B H64B 119.7 .
C63B C64B H64B 119.7 .
C60B C65B C64B 118.8(6) .
C60B C65B C68B 121.1(7) .
C64B C65B C68B 120.1(7) .
C61B C66B H66D 109.5 .
C61B C66B H66E 109.5 .
H66D C66B H66E 109.5 .
C61B C66B H66F 109.5 .
H66D C66B H66F 109.5 .
H66E C66B H66F 109.5 .
C63B C67B H67D 109.5 .
C63B C67B H67E 109.5 .
H67D C67B H67E 109.5 .
C63B C67B H67F 109.5 .
H67D C67B H67F 109.5 .
H67E C67B H67F 109.5 .
C65B C68B H68D 109.5 .
C65B C68B H68E 109.5 .
H68D C68B H68E 109.5 .
C65B C68B H68F 109.5 .
H68D C68B H68F 109.5 .
H68E C68B H68F 109.5 .
C74B C69B C70B 121.9(6) .
C74B C69B C59B 120.2(7) .
C70B C69B C59B 117.9(6) .
C71B C70B C69B 118.3(6) .
C71B C70B C75B 119.9(7) .
C69B C70B C75B 121.7(6) .
C72B C71B C70B 121.7(6) .
C72B C71B H71B 119.2 .
C70B C71B H71B 119.2 .
C71B C72B C73B 118.7(6) .
C71B C72B C76B 121.5(7) .
C73B C72B C76B 119.8(7) .
C72B C73B C74B 121.6(7) .
C72B C73B Au3 98.6(8) .
C74B C73B Au3 79.6(8) .
C72B C73B H73B 119.2 .
C74B C73B H73B 119.2 .
Au3 C73B H73B 91.9 .
C69B C74B C73B 117.5(6) .
C69B C74B C77B 122.0(7) .
C73B C74B C77B 120.2(7) .
C70B C75B H75D 109.5 .
C70B C75B H75E 109.5 .
H75D C75B H75E 109.5 .
C70B C75B H75F 109.5 .
H75D C75B H75F 109.5 .
H75E C75B H75F 109.5 .
C72B C76B H76D 109.5 .
C72B C76B H76E 109.5 .
H76D C76B H76E 109.5 .
C72B C76B H76F 109.5 .
H76D C76B H76F 109.5 .
H76E C76B H76F 109.5 .
C74B C77B H77D 109.5 .
C74B C77B H77E 109.5 .
H77D C77B H77E 109.5 .
C74B C77B H77F 109.5 .
H77D C77B H77F 109.5 .
H77E C77B H77F 109.5 .
C83 C78 C79 119.7(3) .
C83 C78 N4 122.2(3) .
C79 C78 N4 118.0(3) .
C80 C79 C78 118.5(3) .
C80 C79 C84 115.9(3) .
C78 C79 C84 125.2(3) .
C81 C80 C79 122.2(3) .
C81 C80 H80 118.9 .
C79 C80 H80 118.9 .
C82 C81 C80 118.3(3) .
C82 C81 H81 120.8 .
C80 C81 H81 120.8 .
C81 C82 C83 122.2(3) .
C81 C82 H82 118.9 .
C83 C82 H82 118.9 .
C82 C83 C78 118.4(3) .
C82 C83 C93 115.0(3) .
C78 C83 C93 126.5(3) .
C85 C84 C89 119.8(3) .
C85 C84 C79 119.1(3) .
C89 C84 C79 120.2(3) .
C86 C85 C84 119.1(3) .
C86 C85 C90 118.5(3) .
C84 C85 C90 122.3(3) .
C87 C86 C85 121.4(4) .
C87 C86 H86 119.3 .
C85 C86 H86 119.3 .
C88 C87 C86 118.6(4) .
C88 C87 C91 120.8(4) .
C86 C87 C91 120.6(4) .
C87 C88 C89 122.3(4) .
C87 C88 H88 118.8 .
C89 C88 H88 118.8 .
C88 C89 C84 118.6(4) .
C88 C89 C92 119.5(4) .
C84 C89 C92 121.8(3) .
C85 C90 H90A 109.5 .
C85 C90 H90B 109.5 .
H90A C90 H90B 109.5 .
C85 C90 H90C 109.5 .
H90A C90 H90C 109.5 .
H90B C90 H90C 109.5 .
C87 C91 H91A 109.5 .
C87 C91 H91B 109.5 .
H91A C91 H91B 109.5 .
C87 C91 H91C 109.5 .
H91A C91 H91C 109.5 .
H91B C91 H91C 109.5 .
C89 C92 H92A 109.5 .
C89 C92 H92B 109.5 .
H92A C92 H92B 109.5 .
C89 C92 H92C 109.5 .
H92A C92 H92C 109.5 .
H92B C92 H92C 109.5 .
C94 C93 C98 119.8(3) .
C94 C93 C83 121.7(3) .
C98 C93 C83 117.6(3) .
C95 C94 C93 119.5(4) .
C95 C94 C99 120.1(3) .
C93 C94 C99 120.2(3) .
C96 C95 C94 122.1(4) .
C96 C95 H95 119.0 .
C94 C95 H95 119.0 .
C95 C96 C97 118.4(4) .
C95 C96 C100 121.4(5) .
C97 C96 C100 120.3(5) .
C96 C97 C98 122.0(4) .
C96 C97 H97 119.0 .
C98 C97 H97 119.0 .
C97 C98 C93 118.2(4) .
C97 C98 C101 119.7(4) .
C93 C98 C101 122.0(4) .
C94 C99 H99A 109.5 .
C94 C99 H99B 109.5 .
H99A C99 H99B 109.5 .
C94 C99 H99C 109.5 .
H99A C99 H99C 109.5 .
H99B C99 H99C 109.5 .
C96 C100 H10A 109.5 .
C96 C100 H10B 109.5 .
H10A C100 H10B 109.5 .
C96 C100 H10C 109.5 .
H10A C100 H10C 109.5 .
H10B C100 H10C 109.5 .
C98 C101 H10D 109.5 .
C98 C101 H10E 109.5 .
H10D C101 H10E 109.5 .
C98 C101 H10F 109.5 .
H10D C101 H10F 109.5 .
H10E C101 H10F 109.5 .
C103 C102 P6 117.2(2) .
C103 C102 P5 120.8(2) .
P6 C102 P5 121.5(2) .
C106 C103 C104 109.7(4) .
C106 C103 C105 107.4(3) .
C104 C103 C105 108.8(3) .
C106 C103 C102 112.8(3) .
C104 C103 C102 107.5(3) .
C105 C103 C102 110.6(3) .
C103 C104 H10G 109.5 .
C103 C104 H10H 109.5 .
H10G C104 H10H 109.5 .
C103 C104 H10I 109.5 .
H10G C104 H10I 109.5 .
H10H C104 H10I 109.5 .
C103 C105 H10J 109.5 .
C103 C105 H10K 109.5 .
H10J C105 H10K 109.5 .
C103 C105 H10L 109.5 .
H10J C105 H10L 109.5 .
H10K C105 H10L 109.5 .
C103 C106 H10M 109.5 .
C103 C106 H10N 109.5 .
H10M C106 H10N 109.5 .
C103 C106 H10O 109.5 .
H10M C106 H10O 109.5 .
H10N C106 H10O 109.5 .
C109 C107 C108 120.8(5) 2_565
C109 C107 H107 119.6 2_565
C108 C107 H107 119.6 .
C109 C108 C107 119.5(5) .
C109 C108 H108 120.3 .
C107 C108 H108 120.3 .
C107 C109 C108 119.8(6) 2_565
C107 C109 H109 120.1 2_565
C108 C109 H109 120.1 .
C202 C201 C206 120.0 .
C202 C201 H201 120.0 .
C206 C201 H201 120.0 .
C201 C202 C203 120.0 .
C201 C202 H202 120.0 .
C203 C202 H202 120.0 .
C204 C203 C202 120.0 .
C204 C203 H203 120.0 .
C202 C203 H203 120.0 .
C203 C204 C205 120.0 .
C203 C204 H204 120.0 .
C205 C204 H204 120.0 .
C206 C205 C204 120.0 .
C206 C205 H205 120.0 .
C204 C205 H205 120.0 .
C205 C206 C201 120.0 .
C205 C206 H206 120.0 .
C201 C206 H206 120.0 .
C302 C301 C306 120.0 .
C302 C301 H301 120.0 .
C306 C301 H301 120.0 .
C301 C302 C303 120.0 .
C301 C302 H302 120.0 .
C303 C302 H302 120.0 .
C302 C303 C304 120.0 .
C302 C303 H303 120.0 .
C304 C303 H303 120.0 .
C305 C304 C303 120.0 .
C305 C304 H304 120.0 .
C303 C304 H304 120.0 .
C306 C305 C304 120.0 .
C306 C305 H305 120.0 .
C304 C305 H305 120.0 .
C305 C306 C301 120.0 .
C305 C306 H306 120.0 .
C301 C306 H306 120.0 .
C208 C207 C212 120.0 .
C208 C207 H207 120.0 .
C212 C207 H207 120.0 .
C209 C208 C207 120.0 .
C209 C208 H208 120.0 .
C207 C208 H208 120.0 .
C210 C209 C208 120.0 .
C210 C209 H209 120.0 .
C208 C209 H209 120.0 .
C209 C210 C211 120.0 .
C209 C210 H210 120.0 .
C211 C210 H210 120.0 .
C210 C211 C212 120.0 .
C210 C211 H211 120.0 .
C212 C211 H211 120.0 .
C211 C212 C207 120.0 .
C211 C212 H212 120.0 .
C207 C212 H212 120.0 .
C308 C307 C312 120.0 .
C308 C307 H307 120.0 .
C312 C307 H307 120.0 .
C307 C308 C309 120.0 .
C307 C308 H308 120.0 .
C309 C308 H308 120.0 .
C310 C309 C308 120.0 .
C310 C309 H309 120.0 .
C308 C309 H309 120.0 .
C311 C310 C309 120.0 .
C311 C310 H310 120.0 .
C309 C310 H310 120.0 .
C310 C311 C312 120.0 .
C310 C311 H311 120.0 .
C312 C311 H311 120.0 .
C311 C312 C307 120.0 .
C311 C312 H312 120.0 .
C307 C312 H312 120.0 .
C214 C213 C218 120.0 .
C214 C213 H213 120.0 .
C218 C213 H213 120.0 .
C213 C214 C215 120.0 .
C213 C214 H214 120.0 .
C215 C214 H214 120.0 .
C214 C215 C216 120.0 .
C214 C215 H215 120.0 .
C216 C215 H215 120.0 .
C217 C216 C215 120.0 .
C217 C216 H216 120.0 .
C215 C216 H216 120.0 .
C216 C217 C218 120.0 .
C216 C217 H217 120.0 .
C218 C217 H217 120.0 .
C217 C218 C213 120.0 .
C217 C218 H218 120.0 .
C213 C218 H218 120.0 .
C220 C219 C224 120.0 .
C220 C219 H219 120.0 .
C224 C219 H219 120.0 .
C221 C220 C219 120.0 .
C221 C220 H220 120.0 .
C219 C220 H220 120.0 .
C220 C221 C222 120.0 .
C220 C221 H221 120.0 .
C222 C221 H221 120.0 .
C221 C222 C223 120.0 .
C221 C222 H222 120.0 .
C223 C222 H222 120.0 .
C222 C223 C224 120.0 .
C222 C223 H223 120.0 .
C224 C223 H223 120.0 .
C223 C224 C219 120.0 .
C223 C224 H224 120.0 .
C219 C224 H224 120.0 .
C320 C319 C324 120.0 .
C320 C319 H319 120.0 .
C324 C319 H319 120.0 .
C319 C320 C321 120.0 .
C319 C320 H320 120.0 .
C321 C320 H320 120.0 .
C322 C321 C320 120.0 .
C322 C321 H321 120.0 .
C320 C321 H321 120.0 .
C321 C322 C323 120.0 .
C321 C322 H322 120.0 .
C323 C322 H322 120.0 .
C324 C323 C322 120.0 .
C324 C323 H323 120.0 .
C322 C323 H323 120.0 .
C323 C324 C319 120.0 .
C323 C324 H324 120.0 .
C319 C324 H324 120.0 .

loop_
_geom_bond_atom_site_label_1
_geom_bond_atom_site_label_2
_geom_bond_distance
_geom_bond_site_symmetry_2
Au1 P2 2.3470(9) .
Au1 P1 2.3533(8) .
Au1 Cl1 2.3630(10) .
Au1 C9 2.652(3) .
Au2 P2 2.2158(8) .
Au2 Cl2 2.2778(9) .
P1 N2 1.741(3) .
P1 N1 1.744(3) .
P1 P2 2.6324(11) .
P2 N2 1.684(3) .
P2 C49 1.781(3) .
P3 C49 1.692(3) .
P3 N1 1.703(3) .
N1 C1 1.467(4) .
N2 C25 1.435(4) .
C1 C2 1.395(5) .
C1 C6 1.406(5) .
C2 C3 1.401(5) .
C2 C7 1.487(5) .
C3 C4 1.378(5) .
C3 H3 0.9500 .
C4 C5 1.375(5) .
C4 H4 0.9500 .
C5 C6 1.406(5) .
C5 H5 0.9500 .
C6 C16 1.504(5) .
C7 C12 1.393(5) .
C7 C8 1.417(5) .
C8 C9 1.408(5) .
C8 C13 1.498(5) .
C9 C10 1.407(5) .
C9 H9 0.9500 .
C10 C11 1.380(5) .
C10 C14 1.507(5) .
C11 C12 1.395(5) .
C11 H11 0.9500 .
C12 C15 1.519(5) .
C13 H13A 0.9800 .
C13 H13B 0.9800 .
C13 H13C 0.9800 .
C14 H14A 0.9800 .
C14 H14B 0.9800 .
C14 H14C 0.9800 .
C15 H15A 0.9800 .
C15 H15B 0.9800 .
C15 H15C 0.9800 .
C16 C17 1.406(5) .
C16 C21 1.407(5) .
C17 C18 1.386(5) .
C17 C22 1.505(5) .
C18 C19 1.388(5) .
C18 H18 0.9500 .
C19 C20 1.382(5) .
C19 C23 1.504(5) .
C20 C21 1.395(5) .
C20 H20 0.9500 .
C21 C24 1.510(5) .
C22 H22A 0.9800 .
C22 H22B 0.9800 .
C22 H22C 0.9800 .
C23 H23A 0.9800 .
C23 H23B 0.9800 .
C23 H23C 0.9800 .
C24 H24A 0.9800 .
C24 H24B 0.9800 .
C24 H24C 0.9800 .
C25 C26 1.404(5) .
C25 C30 1.416(5) .
C26 C27 1.393(5) .
C26 C31 1.506(5) .
C27 C28 1.370(6) .
C27 H27 0.9500 .
C28 C29 1.371(6) .
C28 H28 0.9500 .
C29 C30 1.385(5) .
C29 H29 0.9500 .
C30 C40 1.498(5) .
C31 C36 1.389(5) .
C31 C32 1.407(5) .
C32 C33 1.389(6) .
C32 C37 1.506(6) .
C33 C34 1.381(6) .
C33 H33 0.9500 .
C34 C35 1.397(5) .
C34 C38 1.505(6) .
C35 C36 1.391(5) .
C35 H35 0.9500 .
C36 C39 1.512(5) .
C37 H37A 0.9800 .
C37 H37B 0.9800 .
C37 H37C 0.9800 .
C38 H38A 0.9800 .
C38 H38B 0.9800 .
C38 H38C 0.9800 .
C39 H39A 0.9800 .
C39 H39B 0.9800 .
C39 H39C 0.9800 .
C40 C45 1.408(5) .
C40 C41 1.422(5) .
C41 C42 1.384(5) .
C41 C46 1.501(5) .
C42 C43 1.391(5) .
C42 H42 0.9500 .
C43 C44 1.381(5) .
C43 C47 1.499(6) .
C44 C45 1.404(5) .
C44 H44 0.9500 .
C45 C48 1.494(5) .
C46 H46A 0.9800 .
C46 H46B 0.9800 .
C46 H46C 0.9800 .
C47 H47A 0.9800 .
C47 H47B 0.9800 .
C47 H47C 0.9800 .
C48 H48A 0.9800 .
C48 H48B 0.9800 .
C48 H48C 0.9800 .
C49 C50 1.558(5) .
C50 C53 1.511(6) .
C50 C51 1.517(6) .
C50 C52 1.536(6) .
C51 H51A 0.9800 .
C51 H51B 0.9800 .
C51 H51C 0.9800 .
C52 H11J 0.9800 .
C52 H11K 0.9800 .
C52 H11L 0.9800 .
C53 H53A 0.9800 .
C53 H53B 0.9800 .
C53 H53C 0.9800 .
C54A C59A 1.399(7) .
C54A C55A 1.407(7) .
C55A C56A 1.399(7) .
C55A C60A 1.509(7) .
C56A C57A 1.374(7) .
C56A H56A 0.9500 .
C57A C58A 1.372(7) .
C57A H57A 0.9500 .
C58A C59A 1.409(7) .
C58A H58A 0.9500 .
C59A C69A 1.502(6) .
C60A C65A 1.398(7) .
C60A C61A 1.402(7) .
C61A C62A 1.400(7) .
C61A C66A 1.523(8) .
C62A C63A 1.374(7) .
C62A H62A 0.9500 .
C63A C64A 1.408(7) .
C63A C67A 1.507(7) .
C64A C65A 1.405(7) .
C64A H64A 0.9500 .
C65A C68A 1.506(7) .
C66A H66A 0.9800 .
C66A H66B 0.9800 .
C66A H66C 0.9800 .
C67A H67A 0.9800 .
C67A H67B 0.9800 .
C67A H67C 0.9800 .
C68A H68A 0.9800 .
C68A H68B 0.9800 .
C68A H68C 0.9800 .
C69A C74A 1.391(6) .
C69A C70A 1.403(6) .
C70A C71A 1.390(6) .
C70A C75A 1.517(7) .
C71A C72A 1.384(7) .
C71A H71A 0.9500 .
C72A C73A 1.389(6) .
C72A C76A 1.494(7) .
C73A C74A 1.411(6) .
C73A H73A 0.9500 .
C74A C77A 1.504(6) .
C75A H75A 0.9800 .
C75A H75B 0.9800 .
C75A H75C 0.9800 .
C76A H76A 0.9800 .
C76A H76B 0.9800 .
C76A H76C 0.9800 .
C77A H77A 0.9800 .
C77A H77B 0.9800 .
C77A H77C 0.9800 .
Au3 P5 2.3402(9) .
Au3 P4 2.3594(9) .
Au3 Cl3 2.3788(9) .
Au3 C73B 2.678(13) .
Au4 P5 2.2102(8) .
Au4 Cl4 2.2749(10) .
P4 N4 1.745(3) .
P4 N3 1.745(3) .
P4 P5 2.6256(12) .
P5 N4 1.683(3) .
P5 C102 1.779(3) .
P6 C102 1.697(4) .
P6 N3 1.711(3) .
N3 C54B 1.446(9) .
N4 C78 1.436(4) .
C54B C59B 1.395(7) .
C54B C55B 1.409(7) .
C55B C56B 1.398(7) .
C55B C60B 1.508(7) .
C56B C57B 1.373(8) .
C56B H56B 0.9500 .
C57B C58B 1.376(8) .
C57B H57B 0.9500 .
C58B C59B 1.401(7) .
C58B H58B 0.9500 .
C59B C69B 1.497(7) .
C60B C65B 1.398(7) .
C60B C61B 1.402(8) .
C61B C62B 1.407(8) .
C61B C66B 1.524(8) .
C62B C63B 1.382(8) .
C62B H62B 0.9500 .
C63B C64B 1.410(8) .
C63B C67B 1.507(8) .
C64B C65B 1.405(7) .
C64B H64B 0.9500 .
C65B C68B 1.506(8) .
C66B H66D 0.9800 .
C66B H66E 0.9800 .
C66B H66F 0.9800 .
C67B H67D 0.9800 .
C67B H67E 0.9800 .
C67B H67F 0.9800 .
C68B H68D 0.9800 .
C68B H68E 0.9800 .
C68B H68F 0.9800 .
C69B C74B 1.390(7) .
C69B C70B 1.401(7) .
C70B C71B 1.391(7) .
C70B C75B 1.513(8) .
C71B C72B 1.385(7) .
C71B H71B 0.9500 .
C72B C73B 1.393(7) .
C72B C76B 1.496(7) .
C73B C74B 1.412(7) .
C73B H73B 0.9500 .
C74B C77B 1.504(7) .
C75B H75D 0.9800 .
C75B H75E 0.9800 .
C75B H75F 0.9800 .
C76B H76D 0.9800 .
C76B H76E 0.9800 .
C76B H76F 0.9800 .
C77B H77D 0.9800 .
C77B H77E 0.9800 .
C77B H77F 0.9800 .
C78 C83 1.405(4) .
C78 C79 1.412(4) .
C79 C80 1.390(5) .
C79 C84 1.501(5) .
C80 C81 1.378(5) .
C80 H80 0.9500 .
C81 C82 1.378(5) .
C81 H81 0.9500 .
C82 C83 1.397(5) .
C82 H82 0.9500 .
C83 C93 1.503(5) .
C84 C85 1.403(5) .
C84 C89 1.415(5) .
C85 C86 1.402(5) .
C85 C90 1.502(5) .
C86 C87 1.387(6) .
C86 H86 0.9500 .
C87 C88 1.381(6) .
C87 C91 1.503(6) .
C88 C89 1.392(5) .
C88 H88 0.9500 .
C89 C92 1.495(6) .
C90 H90A 0.9800 .
C90 H90B 0.9800 .
C90 H90C 0.9800 .
C91 H91A 0.9800 .
C91 H91B 0.9800 .
C91 H91C 0.9800 .
C92 H92A 0.9800 .
C92 H92B 0.9800 .
C92 H92C 0.9800 .
C93 C94 1.392(5) .
C93 C98 1.410(5) .
C94 C95 1.381(5) .
C94 C99 1.502(5) .
C95 C96 1.368(6) .
C95 H95 0.9500 .
C96 C97 1.387(7) .
C96 C100 1.526(6) .
C97 C98 1.392(6) .
C97 H97 0.9500 .
C98 C101 1.507(6) .
C99 H99A 0.9800 .
C99 H99B 0.9800 .
C99 H99C 0.9800 .
C100 H10A 0.9800 .
C100 H10B 0.9800 .
C100 H10C 0.9800 .
C101 H10D 0.9800 .
C101 H10E 0.9800 .
C101 H10F 0.9800 .
C102 C103 1.555(5) .
C103 C106 1.517(6) .
C103 C104 1.533(6) .
C103 C105 1.534(5) .
C104 H10G 0.9800 .
C104 H10H 0.9800 .
C104 H10I 0.9800 .
C105 H10J 0.9800 .
C105 H10K 0.9800 .
C105 H10L 0.9800 .
C106 H10M 0.9800 .
C106 H10N 0.9800 .
C106 H10O 0.9800 .
C107 C109 1.326(8) 2_565
C107 C108 1.377(8) .
C107 H107 0.9500 .
C108 C109 1.374(8) .
C108 H108 0.9500 .
C109 C107 1.326(8) 2_565
C109 H109 0.9500 .
C201 C202 1.3900 .
C201 C206 1.3900 .
C201 H201 0.9500 .
C202 C203 1.3900 .
C202 H202 0.9500 .
C203 C204 1.3900 .
C203 H203 0.9500 .
C204 C205 1.3900 .
C204 H204 0.9500 .
C205 C206 1.3900 .
C205 H205 0.9500 .
C206 H206 0.9500 .
C301 C302 1.3900 .
C301 C306 1.3900 .
C301 H301 0.9500 .
C302 C303 1.3900 .
C302 H302 0.9500 .
C303 C304 1.3900 .
C303 H303 0.9500 .
C304 C305 1.3900 .
C304 H304 0.9500 .
C305 C306 1.3900 .
C305 H305 0.9500 .
C306 H306 0.9500 .
C207 C208 1.3900 .
C207 C212 1.3900 .
C207 H207 0.9500 .
C208 C209 1.3900 .
C208 H208 0.9500 .
C209 C210 1.3900 .
C209 H209 0.9500 .
C210 C211 1.3900 .
C210 H210 0.9500 .
C211 C212 1.3900 .
C211 H211 0.9500 .
C212 H212 0.9500 .
C307 C308 1.3900 .
C307 C312 1.3900 .
C307 H307 0.9500 .
C308 C309 1.3900 .
C308 H308 0.9500 .
C309 C310 1.3900 .
C309 H309 0.9500 .
C310 C311 1.3900 .
C310 H310 0.9500 .
C311 C312 1.3900 .
C311 H311 0.9500 .
C312 H312 0.9500 .
C213 C214 1.3900 .
C213 C218 1.3900 .
C213 H213 0.9500 .
C214 C215 1.3900 .
C214 H214 0.9500 .
C215 C216 1.3900 .
C215 H215 0.9500 .
C216 C217 1.3900 .
C216 H216 0.9500 .
C217 C218 1.3900 .
C217 H217 0.9500 .
C218 H218 0.9500 .
C219 C220 1.3900 .
C219 C224 1.3900 .
C219 H219 0.9500 .
C220 C221 1.3900 .
C220 H220 0.9500 .
C221 C222 1.3900 .
C221 H221 0.9500 .
C222 C223 1.3900 .
C222 H222 0.9500 .
C223 C224 1.3900 .
C223 H223 0.9500 .
C224 H224 0.9500 .
C319 C320 1.3900 .
C319 C324 1.3900 .
C319 H319 0.9500 .
C320 C321 1.3900 .
C320 H320 0.9500 .
C321 C322 1.3900 .
C321 H321 0.9500 .
C322 C323 1.3900 .
C322 H322 0.9500 .
C323 C324 1.3900 .
C323 H323 0.9500 .
C324 H324 0.9500 .

loop_
_geom_torsion_atom_site_label_1
_geom_torsion_atom_site_label_2
_geom_torsion_atom_site_label_3
_geom_torsion_atom_site_label_4
_geom_torsion
_geom_torsion_site_symmetry_1
_geom_torsion_site_symmetry_4
C49 P3 N1 C1 -163.7(2) . .
C49 P3 N1 P1 4.2(2) . .
N2 P1 N1 C1 -151.4(2) . .
Au1 P1 N1 C1 115.9(2) . .
P2 P1 N1 C1 170.4(2) . .
N2 P1 N1 P3 41.5(2) . .
Au1 P1 N1 P3 -51.24(19) . .
P2 P1 N1 P3 3.33(18) . .
C49 P2 N2 C25 -118.2(3) . .
Au2 P2 N2 C25 28.9(4) . .
Au1 P2 N2 C25 142.0(3) . .
P1 P2 N2 C25 167.8(4) . .
C49 P2 N2 P1 74.01(17) . .
Au2 P2 N2 P1 -138.91(9) . .
Au1 P2 N2 P1 -25.76(12) . .
N1 P1 N2 C25 110.8(3) . .
Au1 P1 N2 C25 -144.0(2) . .
P2 P1 N2 C25 -169.6(3) . .
N1 P1 N2 P2 -79.60(15) . .
Au1 P1 N2 P2 25.67(12) . .
P3 N1 C1 C2 120.3(3) . .
P1 N1 C1 C2 -48.4(4) . .
P3 N1 C1 C6 -57.7(3) . .
P1 N1 C1 C6 133.5(3) . .
C6 C1 C2 C3 2.0(5) . .
N1 C1 C2 C3 -176.0(3) . .
C6 C1 C2 C7 -173.8(3) . .
N1 C1 C2 C7 8.2(5) . .
C1 C2 C3 C4 -0.5(5) . .
C7 C2 C3 C4 175.5(3) . .
C2 C3 C4 C5 -0.8(5) . .
C3 C4 C5 C6 0.5(5) . .
C4 C5 C6 C1 1.0(5) . .
C4 C5 C6 C16 -175.8(3) . .
C2 C1 C6 C5 -2.3(5) . .
N1 C1 C6 C5 175.7(3) . .
C2 C1 C6 C16 174.1(3) . .
N1 C1 C6 C16 -7.9(5) . .
C1 C2 C7 C12 100.9(4) . .
C3 C2 C7 C12 -74.9(4) . .
C1 C2 C7 C8 -78.7(4) . .
C3 C2 C7 C8 105.5(4) . .
C12 C7 C8 C9 -7.6(5) . .
C2 C7 C8 C9 172.0(3) . .
C12 C7 C8 C13 172.5(3) . .
C2 C7 C8 C13 -7.9(5) . .
C7 C8 C9 C10 3.2(5) . .
C13 C8 C9 C10 -176.9(3) . .
C7 C8 C9 Au1 -90.5(3) . .
C13 C8 C9 Au1 89.4(3) . .
C8 C9 C10 C11 2.8(5) . .
Au1 C9 C10 C11 91.4(3) . .
C8 C9 C10 C14 -179.6(3) . .
Au1 C9 C10 C14 -91.0(3) . .
C9 C10 C11 C12 -4.5(5) . .
C14 C10 C11 C12 177.9(3) . .
C8 C7 C12 C11 6.1(5) . .
C2 C7 C12 C11 -173.5(3) . .
C8 C7 C12 C15 -175.0(3) . .
C2 C7 C12 C15 5.4(5) . .
C10 C11 C12 C7 0.1(5) . .
C10 C11 C12 C15 -178.9(3) . .
C5 C6 C16 C17 99.2(4) . .
C1 C6 C16 C17 -77.3(4) . .
C5 C6 C16 C21 -69.4(4) . .
C1 C6 C16 C21 114.1(4) . .
C21 C16 C17 C18 3.2(5) . .
C6 C16 C17 C18 -165.6(3) . .
C21 C16 C17 C22 -175.7(3) . .
C6 C16 C17 C22 15.5(5) . .
C16 C17 C18 C19 -2.5(5) . .
C22 C17 C18 C19 176.5(3) . .
C17 C18 C19 C20 0.0(5) . .
C17 C18 C19 C23 -179.2(3) . .
C18 C19 C20 C21 1.7(5) . .
C23 C19 C20 C21 -179.0(3) . .
C19 C20 C21 C16 -1.0(5) . .
C19 C20 C21 C24 178.3(3) . .
C17 C16 C21 C20 -1.5(5) . .
C6 C16 C21 C20 167.1(3) . .
C17 C16 C21 C24 179.3(3) . .
C6 C16 C21 C24 -12.1(5) . .
P2 N2 C25 C26 50.5(5) . .
P1 N2 C25 C26 -144.0(3) . .
P2 N2 C25 C30 -129.9(3) . .
P1 N2 C25 C30 35.7(4) . .
C30 C25 C26 C27 -10.9(5) . .
N2 C25 C26 C27 168.8(3) . .
C30 C25 C26 C31 161.0(3) . .
N2 C25 C26 C31 -19.4(5) . .
C25 C26 C27 C28 3.4(6) . .
C31 C26 C27 C28 -169.0(4) . .
C26 C27 C28 C29 5.2(6) . .
C27 C28 C29 C30 -6.4(6) . .
C28 C29 C30 C25 -1.0(6) . .
C28 C29 C30 C40 175.0(4) . .
C26 C25 C30 C29 9.7(5) . .
N2 C25 C30 C29 -169.9(3) . .
C26 C25 C30 C40 -166.1(3) . .
N2 C25 C30 C40 14.2(5) . .
C27 C26 C31 C36 -92.0(4) . .
C25 C26 C31 C36 96.0(4) . .
C27 C26 C31 C32 79.8(4) . .
C25 C26 C31 C32 -92.1(4) . .
C36 C31 C32 C33 -5.0(5) . .
C26 C31 C32 C33 -177.0(3) . .
C36 C31 C32 C37 171.2(3) . .
C26 C31 C32 C37 -0.8(5) . .
C31 C32 C33 C34 3.9(6) . .
C37 C32 C33 C34 -172.5(4) . .
C32 C33 C34 C35 0.0(6) . .
C32 C33 C34 C38 179.8(4) . .
C33 C34 C35 C36 -2.8(6) . .
C38 C34 C35 C36 177.3(4) . .
C32 C31 C36 C35 2.3(5) . .
C26 C31 C36 C35 173.9(3) . .
C32 C31 C36 C39 -174.7(3) . .
C26 C31 C36 C39 -3.1(5) . .
C34 C35 C36 C31 1.7(6) . .
C34 C35 C36 C39 178.8(4) . .
C29 C30 C40 C45 -110.8(4) . .
C25 C30 C40 C45 65.1(4) . .
C29 C30 C40 C41 61.4(4) . .
C25 C30 C40 C41 -122.8(4) . .
C45 C40 C41 C42 -0.9(5) . .
C30 C40 C41 C42 -173.2(3) . .
C45 C40 C41 C46 179.1(3) . .
C30 C40 C41 C46 6.8(5) . .
C40 C41 C42 C43 -0.4(5) . .
C46 C41 C42 C43 179.6(3) . .
C41 C42 C43 C44 0.2(5) . .
C41 C42 C43 C47 178.6(4) . .
C42 C43 C44 C45 1.5(5) . .
C47 C43 C44 C45 -177.0(4) . .
C43 C44 C45 C40 -2.8(5) . .
C43 C44 C45 C48 173.8(3) . .
C41 C40 C45 C44 2.5(5) . .
C30 C40 C45 C44 174.6(3) . .
C41 C40 C45 C48 -174.0(3) . .
C30 C40 C45 C48 -1.8(5) . .
N1 P3 C49 C50 156.9(2) . .
N1 P3 C49 P2 -14.2(2) . .
N2 P2 C49 C50 164.7(3) . .
Au2 P2 C49 C50 18.5(3) . .
Au1 P2 C49 C50 -100.6(3) . .
P1 P2 C49 C50 -156.6(3) . .
N2 P2 C49 P3 -24.6(2) . .
Au2 P2 C49 P3 -170.74(13) . .
Au1 P2 C49 P3 70.1(2) . .
P1 P2 C49 P3 14.1(2) . .
P3 C49 C50 C53 128.2(3) . .
P2 C49 C50 C53 -60.6(4) . .
P3 C49 C50 C51 5.2(4) . .
P2 C49 C50 C51 176.4(3) . .
P3 C49 C50 C52 -113.8(3) . .
P2 C49 C50 C52 57.4(4) . .
C59A C54A C55A C56A 5.5(16) . .
C59A C54A C55A C60A -173.6(9) . .
C54A C55A C56A C57A -1.8(13) . .
C60A C55A C56A C57A 177.5(7) . .
C55A C56A C57A C58A -3.2(12) . .
C56A C57A C58A C59A 4.4(11) . .
C55A C54A C59A C58A -4.5(16) . .
C55A C54A C59A C69A 173.1(9) . .
C57A C58A C59A C54A -0.5(14) . .
C57A C58A C59A C69A -178.2(7) . .
C56A C55A C60A C65A -96.7(10) . .
C54A C55A C60A C65A 82.5(13) . .
C56A C55A C60A C61A 67.8(11) . .
C54A C55A C60A C61A -113.0(11) . .
C65A C60A C61A C62A -5.3(13) . .
C55A C60A C61A C62A -169.5(7) . .
C65A C60A C61A C66A -177.0(11) . .
C55A C60A C61A C66A 18.8(14) . .
C60A C61A C62A C63A 1.5(13) . .
C66A C61A C62A C63A 173.5(10) . .
C61A C62A C63A C64A 8.3(12) . .
C61A C62A C63A C67A -179.4(9) . .
C62A C63A C64A C65A -14.6(14) . .
C67A C63A C64A C65A 172.8(10) . .
C61A C60A C65A C64A -0.8(15) . .
C55A C60A C65A C64A 163.7(9) . .
C61A C60A C65A C68A 177.5(10) . .
C55A C60A C65A C68A -18.1(15) . .
C63A C64A C65A C60A 11.0(16) . .
C63A C64A C65A C68A -167.3(10) . .
C54A C59A C69A C74A 74.6(13) . .
C58A C59A C69A C74A -107.7(10) . .
C54A C59A C69A C70A -103.5(12) . .
C58A C59A C69A C70A 74.2(10) . .
C74A C69A C70A C71A -4.2(13) . .
C59A C69A C70A C71A 173.9(7) . .
C74A C69A C70A C75A -179.5(9) . .
C59A C69A C70A C75A -1.5(12) . .
C69A C70A C71A C72A -1.5(13) . .
C75A C70A C71A C72A 173.9(9) . .
C70A C71A C72A C73A 3.0(14) . .
C70A C71A C72A C76A -177.1(9) . .
C71A C72A C73A C74A 1.2(15) . .
C76A C72A C73A C74A -178.8(10) . .
C70A C69A C74A C73A 8.0(14) . .
C59A C69A C74A C73A -170.1(8) . .
C70A C69A C74A C77A -176.5(9) . .
C59A C69A C74A C77A 5.4(14) . .
C72A C73A C74A C69A -6.6(15) . .
C72A C73A C74A C77A 177.8(10) . .
C102 P6 N3 C54B 164.2(5) . .
C102 P6 N3 P4 -5.2(3) . .
N4 P4 N3 C54B 152.7(7) . .
Au3 P4 N3 C54B -114.1(7) . .
P5 P4 N3 C54B -169.0(7) . .
N4 P4 N3 P6 -39.0(2) . .
Au3 P4 N3 P6 54.2(2) . .
P5 P4 N3 P6 -0.73(19) . .
C102 P5 N4 C78 117.5(3) . .
Au4 P5 N4 C78 -28.6(3) . .
Au3 P5 N4 C78 -141.9(3) . .
P4 P5 N4 C78 -165.8(4) . .
C102 P5 N4 P4 -76.70(17) . .
Au4 P5 N4 P4 137.19(9) . .
Au3 P5 N4 P4 23.85(12) . .
N3 P4 N4 C78 -113.3(3) . .
Au3 P4 N4 C78 143.9(2) . .
P5 P4 N4 C78 167.5(3) . .
N3 P4 N4 P5 79.19(15) . .
Au3 P4 N4 P5 -23.60(12) . .
P6 N3 C54B C59B -119.8(12) . .
P4 N3 C54B C59B 50.0(17) . .
P6 N3 C54B C55B 47.4(16) . .
P4 N3 C54B C55B -142.8(11) . .
C59B C54B C55B C56B 2(2) . .
N3 C54B C55B C56B -165.2(11) . .
C59B C54B C55B C60B -169.5(12) . .
N3 C54B C55B C60B 23(2) . .
C54B C55B C56B C57B -1.4(17) . .
C60B C55B C56B C57B 170.9(9) . .
C55B C56B C57B C58B 0.3(15) . .
C56B C57B C58B C59B 0.6(15) . .
C55B C54B C59B C58B -1(2) . .
N3 C54B C59B C58B 166.4(11) . .
C55B C54B C59B C69B 178.6(12) . .
N3 C54B C59B C69B -14(2) . .
C57B C58B C59B C54B -0.2(18) . .
C57B C58B C59B C69B -179.9(9) . .
C56B C55B C60B C65B -108.4(13) . .
C54B C55B C60B C65B 63.1(18) . .
C56B C55B C60B C61B 67.6(14) . .
C54B C55B C60B C61B -120.8(15) . .
C65B C60B C61B C62B 3.8(18) . .
C55B C60B C61B C62B -172.1(9) . .
C65B C60B C61B C66B 177.4(14) . .
C55B C60B C61B C66B 1.4(18) . .
C60B C61B C62B C63B 5.3(16) . .
C66B C61B C62B C63B -168.4(13) . .
C61B C62B C63B C64B -16.9(16) . .
C61B C62B C63B C67B 178.9(12) . .
C62B C63B C64B C65B 20.0(18) . .
C67B C63B C64B C65B -175.4(14) . .
C61B C60B C65B C64B -1(2) . .
C55B C60B C65B C64B 175.3(11) . .
C61B C60B C65B C68B 178.5(13) . .
C55B C60B C65B C68B -5.4(19) . .
C63B C64B C65B C60B -11(2) . .
C63B C64B C65B C68B 169.4(13) . .
C54B C59B C69B C74B 86.6(16) . .
C58B C59B C69B C74B -93.6(14) . .
C54B C59B C69B C70B -95.5(15) . .
C58B C59B C69B C70B 84.2(13) . .
C74B C69B C70B C71B -6.5(17) . .
C59B C69B C70B C71B 175.7(9) . .
C74B C69B C70B C75B 169.5(12) . .
C59B C69B C70B C75B -8.3(15) . .
C69B C70B C71B C72B 3.9(17) . .
C75B C70B C71B C72B -172.2(11) . .
C70B C71B C72B C73B 1.5(18) . .
C70B C71B C72B C76B 179.3(13) . .
C71B C72B C73B C74B -4.6(19) . .
C76B C72B C73B C74B 177.7(13) . .
C71B C72B C73B Au3 -87.6(11) . .
C76B C72B C73B Au3 94.6(12) . .
C70B C69B C74B C73B 3.6(18) . .
C59B C69B C74B C73B -178.6(10) . .
C70B C69B C74B C77B -169.8(12) . .
C59B C69B C74B C77B 7.9(18) . .
C72B C73B C74B C69B 2.0(19) . .
Au3 C73B C74B C69B 95.7(11) . .
C72B C73B C74B C77B 175.6(13) . .
Au3 C73B C74B C77B -90.7(12) . .
P5 N4 C78 C83 -50.6(4) . .
P4 N4 C78 C83 146.5(3) . .
P5 N4 C78 C79 128.1(3) . .
P4 N4 C78 C79 -34.8(4) . .
C83 C78 C79 C80 -8.3(5) . .
N4 C78 C79 C80 173.0(3) . .
C83 C78 C79 C84 164.1(3) . .
N4 C78 C79 C84 -14.6(5) . .
C78 C79 C80 C81 2.3(6) . .
C84 C79 C80 C81 -170.8(4) . .
C79 C80 C81 C82 3.7(6) . .
C80 C81 C82 C83 -3.9(6) . .
C81 C82 C83 C78 -2.0(6) . .
C81 C82 C83 C93 174.3(4) . .
C79 C78 C83 C82 8.1(5) . .
N4 C78 C83 C82 -173.2(3) . .
C79 C78 C83 C93 -167.7(3) . .
N4 C78 C83 C93 11.0(5) . .
C80 C79 C84 C85 104.5(4) . .
C78 C79 C84 C85 -68.1(4) . .
C80 C79 C84 C89 -64.4(4) . .
C78 C79 C84 C89 123.0(4) . .
C89 C84 C85 C86 -3.4(5) . .
C79 C84 C85 C86 -172.3(3) . .
C89 C84 C85 C90 174.0(3) . .
C79 C84 C85 C90 5.1(5) . .
C84 C85 C86 C87 3.8(5) . .
C90 C85 C86 C87 -173.7(3) . .
C85 C86 C87 C88 -2.6(6) . .
C85 C86 C87 C91 177.3(4) . .
C86 C87 C88 C89 1.0(6) . .
C91 C87 C88 C89 -178.9(4) . .
C87 C88 C89 C84 -0.7(6) . .
C87 C88 C89 C92 179.6(4) . .
C85 C84 C89 C88 1.9(5) . .
C79 C84 C89 C88 170.6(3) . .
C85 C84 C89 C92 -178.4(3) . .
C79 C84 C89 C92 -9.6(5) . .
C82 C83 C93 C94 96.3(4) . .
C78 C83 C93 C94 -87.8(4) . .
C82 C83 C93 C98 -73.3(4) . .
C78 C83 C93 C98 102.6(4) . .
C98 C93 C94 C95 -1.1(5) . .
C83 C93 C94 C95 -170.5(3) . .
C98 C93 C94 C99 174.0(3) . .
C83 C93 C94 C99 4.5(5) . .
C93 C94 C95 C96 0.1(6) . .
C99 C94 C95 C96 -174.9(4) . .
C94 C95 C96 C97 0.2(7) . .
C94 C95 C96 C100 -178.9(5) . .
C95 C96 C97 C98 0.5(7) . .
C100 C96 C97 C98 179.6(5) . .
C96 C97 C98 C93 -1.4(6) . .
C96 C97 C98 C101 175.5(4) . .
C94 C93 C98 C97 1.7(5) . .
C83 C93 C98 C97 171.6(3) . .
C94 C93 C98 C101 -175.1(4) . .
C83 C93 C98 C101 -5.3(5) . .
N3 P6 C102 C103 -160.0(2) . .
N3 P6 C102 P5 11.6(3) . .
N4 P5 C102 C103 -159.6(3) . .
Au4 P5 C102 C103 -14.5(3) . .
Au3 P5 C102 C103 104.2(3) . .
P4 P5 C102 C103 160.7(3) . .
N4 P5 C102 P6 29.1(2) . .
Au4 P5 C102 P6 174.17(13) . .
Au3 P5 C102 P6 -67.1(2) . .
P4 P5 C102 P6 -10.6(2) . .
P6 C102 C103 C106 -136.4(3) . .
P5 C102 C103 C106 51.9(4) . .
P6 C102 C103 C104 102.5(3) . .
P5 C102 C103 C104 -69.1(4) . .
P6 C102 C103 C105 -16.1(4) . .
P5 C102 C103 C105 172.2(3) . .
C109 C107 C108 C109 -0.1(10) 2_565 .
C107 C108 C109 C107 0.1(10) . 2_565
C206 C201 C202 C203 0.0 . .
C201 C202 C203 C204 0.0 . .
C202 C203 C204 C205 0.0 . .
C203 C204 C205 C206 0.0 . .
C204 C205 C206 C201 0.0 . .
C202 C201 C206 C205 0.0 . .
C306 C301 C302 C303 0.0 . .
C301 C302 C303 C304 0.0 . .
C302 C303 C304 C305 0.0 . .
C303 C304 C305 C306 0.0 . .
C304 C305 C306 C301 0.0 . .
C302 C301 C306 C305 0.0 . .
C212 C207 C208 C209 0.0 . .
C207 C208 C209 C210 0.0 . .
C208 C209 C210 C211 0.0 . .
C209 C210 C211 C212 0.0 . .
C210 C211 C212 C207 0.0 . .
C208 C207 C212 C211 0.0 . .
C312 C307 C308 C309 0.0 . .
C307 C308 C309 C310 0.0 . .
C308 C309 C310 C311 0.0 . .
C309 C310 C311 C312 0.0 . .
C310 C311 C312 C307 0.0 . .
C308 C307 C312 C311 0.0 . .
C218 C213 C214 C215 0.0 . .
C213 C214 C215 C216 0.0 . .
C214 C215 C216 C217 0.0 . .
C215 C216 C217 C218 0.0 . .
C216 C217 C218 C213 0.0 . .
C214 C213 C218 C217 0.0 . .
C224 C219 C220 C221 0.0 . .
C219 C220 C221 C222 0.0 . .
C220 C221 C222 C223 0.0 . .
C221 C222 C223 C224 0.0 . .
C222 C223 C224 C219 0.0 . .
C220 C219 C224 C223 0.0 . .
C324 C319 C320 C321 0.0 . .
C319 C320 C321 C322 0.0 . .
C320 C321 C322 C323 0.0 . .
C321 C322 C323 C324 0.0 . .
C322 C323 C324 C319 0.0 . .
C320 C319 C324 C323 0.0 . .
